data_7005453
loop_
_publ_author_name
'Kuil, Mark'
'Goudriaan, P. Elsbeth'
'Kleij, Arjan W.'
'Tooke, Duncan M.'
'Spek, Anthony L.'
'van Leeuwen, Piet W. N. M.'
'Reek, Joost N. H.'

_publ_section_title
;
 Rigid bis-zinc(II) salphen building blocks for the formation of
 template-assisted bidentate ligands and their application in
 catalysis.
;
_journal_issue 22
_journal_name_full 'Dalton transactions (Cambridge, England : 2003)'
_journal_page_first 2311
_journal_page_last 2320
_journal_paper_doi 10.1039/b702375h
_journal_year 2007
_chemical_formula_moiety 'C100 H114 N6 O4 P2 Zn2, 0.8(C H2 Cl2)'
_chemical_formula_sum 'C100.8 H115.6 Cl1.6 N6 O4 P2 Zn2'
_chemical_formula_weight 1724.59
_chemical_name_systematic
;
?
;
_space_group_IT_number 2
_symmetry_cell_setting triclinic
_symmetry_space_group_name_Hall '-P 1'
_symmetry_space_group_name_H-M 'P -1'
_atom_sites_solution_hydrogens geom
_atom_sites_solution_primary direct
_atom_sites_solution_secondary difmap
_audit_creation_method SHELXL-97
_cell_angle_alpha 110.621(8)
_cell_angle_beta 107.510(10)
_cell_angle_gamma 96.557(12)
_cell_formula_units_Z 2
_cell_length_a 16.799(2)
_cell_length_b 18.411(3)
_cell_length_c 20.4292(18)
_cell_measurement_reflns_used 154
_cell_measurement_temperature 150(2)
_cell_measurement_theta_max 18.490
_cell_measurement_theta_min 3.438
_cell_volume 5465.4(14)
_computing_cell_refinement DIRAX
_computing_data_collection 'Nonius Collect'
_computing_data_reduction 'EvalCCD and SADABS'
_computing_molecular_graphics PLATON
_computing_publication_material PLATON
_computing_structure_refinement 'SHELXL-97 (Sheldrick, 1997)'
_computing_structure_solution DIRDIF99
_diffrn_ambient_temperature 150(2)
_diffrn_measured_fraction_theta_full 1.000
_diffrn_measured_fraction_theta_max 1.000
_diffrn_measurement_device_type 'Nonius KappaCCD'
_diffrn_measurement_method 'Omega and Phi scans'
_diffrn_radiation_monochromator graphite
_diffrn_radiation_source 'rotating anode'
_diffrn_radiation_type MoK\a
_diffrn_radiation_wavelength 0.71073
_diffrn_reflns_av_R_equivalents 0.0642
_diffrn_reflns_av_sigmaI/netI 0.0427
_diffrn_reflns_limit_h_max 18
_diffrn_reflns_limit_h_min -18
_diffrn_reflns_limit_k_max 19
_diffrn_reflns_limit_k_min -19
_diffrn_reflns_limit_l_max 21
_diffrn_reflns_limit_l_min -21
_diffrn_reflns_number 123114
_diffrn_reflns_theta_full 22.50
_diffrn_reflns_theta_max 22.50
_diffrn_reflns_theta_min 1.56
_exptl_absorpt_coefficient_mu 0.553
_exptl_absorpt_correction_T_max 0.94
_exptl_absorpt_correction_T_min 0.78
_exptl_absorpt_correction_type multi-scan
_exptl_absorpt_process_details SADABS
_exptl_crystal_density_diffrn 1.048
_exptl_crystal_density_method 'not measured'
_exptl_crystal_description block
_exptl_crystal_F_000 1823.2
_exptl_crystal_size_max 0.3
_exptl_crystal_size_mid 0.18
_exptl_crystal_size_min 0.12
_platon_squeeze_details ' ?'
_refine_diff_density_max 0.784
_refine_diff_density_min -0.567
_refine_diff_density_rms 0.064
_refine_ls_extinction_method none
_refine_ls_goodness_of_fit_ref 1.085
_refine_ls_hydrogen_treatment constr
_refine_ls_matrix_type full
_refine_ls_number_parameters 1168
_refine_ls_number_reflns 14272
_refine_ls_number_restraints 207
_refine_ls_restrained_S_all 1.083
_refine_ls_R_factor_all 0.0722
_refine_ls_R_factor_gt 0.0515
_refine_ls_shift/su_max 0.001
_refine_ls_shift/su_mean 0.000
_refine_ls_structure_factor_coef Fsqd
_refine_ls_weighting_details 'calc w=1/[\s^2^(Fo^2^)+(0.0740P)^2^+5.6607P] where P=(Fo^2^+2Fc^2^)/3'
_refine_ls_weighting_scheme calc
_refine_ls_wR_factor_gt 0.1358
_refine_ls_wR_factor_ref 0.1448
_reflns_number_gt 10808
_reflns_number_total 14272
_reflns_threshold_expression I>2\s(I)
_cod_data_source_file b702375h.txt
_cod_data_source_block s3366a
_cod_original_formula_sum 'C100.80 H115.60 Cl1.60 N6 O4 P2 Zn2'
_cod_database_code 7005453

loop_
_symmetry_equiv_pos_as_xyz
'x, y, z'
'-x, -y, -z'

loop_
_atom_site_label
_atom_site_type_symbol
_atom_site_fract_x
_atom_site_fract_y
_atom_site_fract_z
_atom_site_U_iso_or_equiv
_atom_site_adp_type
_atom_site_occupancy
_atom_site_symmetry_multiplicity
_atom_site_calc_flag
_atom_site_refinement_flags
_atom_site_disorder_assembly
_atom_site_disorder_group
Zn1 Zn 0.13253(3) 0.07486(3) 0.22378(2) 0.02499(14) Uani 1 1 d . . .
P1 P 0.18827(8) -0.24771(7) 0.15753(7) 0.0441(3) Uani 1 1 d . . .
O1 O 0.21321(17) 0.17778(16) 0.29636(14) 0.0330(7) Uani 1 1 d . . .
O2 O 0.08993(15) 0.05604(15) 0.29747(13) 0.0264(6) Uani 1 1 d . . .
N1 N 0.2134(2) -0.00469(19) 0.22153(17) 0.0288(8) Uani 1 1 d . . .
N2 N 0.12474(18) 0.11090(18) 0.13730(16) 0.0238(7) Uani 1 1 d . . .
N3 N 0.01721(18) -0.00431(18) 0.13970(16) 0.0231(7) Uani 1 1 d . . .
C1 C 0.1690(3) -0.2634(3) 0.2358(3) 0.0449(12) Uani 1 1 d . . .
C2 C 0.1264(3) -0.2191(3) 0.2782(3) 0.0535(13) Uani 1 1 d . . .
H2 H 0.1068 -0.1763 0.2682 0.064 Uiso 1 1 calc R . .
C3 C 0.1123(4) -0.2369(3) 0.3346(3) 0.0607(14) Uani 1 1 d . . .
H3 H 0.0818 -0.2070 0.3623 0.073 Uiso 1 1 calc R . .
C4 C 0.1416(4) -0.2969(4) 0.3513(3) 0.0741(17) Uani 1 1 d . . .
H4 H 0.1321 -0.3084 0.3905 0.089 Uiso 1 1 calc R . .
C5 C 0.1850(5) -0.3404(4) 0.3108(4) 0.091(2) Uani 1 1 d . . .
H5 H 0.2053 -0.3824 0.3217 0.109 Uiso 1 1 calc R . .
C6 C 0.1991(4) -0.3230(3) 0.2544(3) 0.0701(16) Uani 1 1 d . . .
H6 H 0.2303 -0.3527 0.2276 0.084 Uiso 1 1 calc R . .
C7 C 0.0794(3) -0.2614(2) 0.0928(2) 0.0379(11) Uani 1 1 d . . .
C8 C 0.0048(3) -0.2970(3) 0.0963(3) 0.0516(13) Uani 1 1 d . . .
H8 H 0.0084 -0.3128 0.1365 0.062 Uiso 1 1 calc R . .
C9 C -0.0747(3) -0.3101(3) 0.0428(3) 0.0621(15) Uani 1 1 d . . .
H9 H -0.1253 -0.3339 0.0468 0.074 Uiso 1 1 calc R . .
C10 C -0.0810(3) -0.2886(3) -0.0166(3) 0.0545(13) Uani 1 1 d . . .
H10 H -0.1358 -0.2983 -0.0538 0.065 Uiso 1 1 calc R . .
C11 C -0.0085(3) -0.2535(3) -0.0217(3) 0.0527(13) Uani 1 1 d . . .
H11 H -0.0126 -0.2384 -0.0623 0.063 Uiso 1 1 calc R . .
C12 C 0.0711(3) -0.2399(3) 0.0325(3) 0.0516(13) Uani 1 1 d . . .
H12 H 0.1214 -0.2154 0.0285 0.062 Uiso 1 1 calc R . .
C13 C 0.2303(3) -0.1385(3) 0.1981(2) 0.0367(11) Uani 1 1 d . . .
C14 C 0.1807(3) -0.0839(2) 0.1923(2) 0.0321(10) Uani 1 1 d . . .
H14 H 0.1202 -0.1040 0.1662 0.039 Uiso 1 1 calc R . .
C15 C 0.2980(3) 0.0231(3) 0.2586(2) 0.0431(12) Uani 1 1 d . . .
H15 H 0.3219 0.0793 0.2804 0.052 Uiso 1 1 calc R . .
C16 C 0.3519(3) -0.0262(3) 0.2665(3) 0.0631(16) Uani 1 1 d . . .
H16 H 0.4121 -0.0044 0.2930 0.076 Uiso 1 1 calc R . .
C17 C 0.3185(3) -0.1065(3) 0.2362(3) 0.0570(14) Uani 1 1 d . . .
H17 H 0.3557 -0.1411 0.2411 0.068 Uiso 1 1 calc R . .
C18 C -0.0577(2) -0.0591(2) 0.0013(2) 0.0253(9) Uani 1 1 d . . .
H18 H -0.0975 -0.0990 0.0026 0.030 Uiso 1 1 calc R . .
C19 C 0.0054(2) -0.0046(2) 0.0674(2) 0.0228(9) Uani 1 1 d . . .
C20 C 0.0641(2) 0.0567(2) 0.0674(2) 0.0242(9) Uani 1 1 d . . .
C21 C 0.1711(2) 0.1782(2) 0.1464(2) 0.0272(9) Uani 1 1 d . . .
H21 H 0.1638 0.1870 0.1021 0.033 Uiso 1 1 calc R . .
C22 C 0.2311(2) 0.2400(2) 0.2146(2) 0.0263(9) Uani 1 1 d . A .
C23 C 0.2491(2) 0.2378(2) 0.2868(2) 0.0275(9) Uani 1 1 d . . .
C24 C 0.3096(2) 0.3057(2) 0.3509(2) 0.0267(9) Uani 1 1 d . . .
C25 C 0.3322(3) 0.3063(3) 0.4301(2) 0.0385(11) Uani 1 1 d . . .
C26 C 0.4000(3) 0.3833(3) 0.4910(2) 0.0560(14) Uani 1 1 d . . .
H26A H 0.4529 0.3872 0.4801 0.084 Uiso 1 1 calc R . .
H26B H 0.4127 0.3813 0.5404 0.084 Uiso 1 1 calc R . .
H26C H 0.3774 0.4301 0.4913 0.084 Uiso 1 1 calc R . .
C27 C 0.2507(3) 0.3016(3) 0.4495(3) 0.0524(13) Uani 1 1 d . . .
H27A H 0.2267 0.3472 0.4473 0.079 Uiso 1 1 calc R . .
H27B H 0.2654 0.3032 0.5002 0.079 Uiso 1 1 calc R . .
H27C H 0.2080 0.2516 0.4132 0.079 Uiso 1 1 calc R . .
C28 C 0.3707(3) 0.2351(3) 0.4333(2) 0.0510(13) Uani 1 1 d . . .
H28A H 0.3266 0.1849 0.4005 0.077 Uiso 1 1 calc R . .
H28B H 0.3906 0.2393 0.4850 0.077 Uiso 1 1 calc R . .
H28C H 0.4194 0.2358 0.4163 0.077 Uiso 1 1 calc R . .
C29 C 0.3471(3) 0.3682(2) 0.3389(2) 0.0352(10) Uani 1 1 d . . .
H29 H 0.3862 0.4131 0.3819 0.042 Uiso 1 1 calc R . .
C30 C 0.3322(3) 0.3711(3) 0.2682(2) 0.0397(11) Uani 1 1 d . A .
C31 C 0.3791(4) 0.4426(3) 0.2620(3) 0.0698(13) Uani 1 1 d U . .
C32 C 0.3640(6) 0.5227(6) 0.3188(5) 0.0772(19) Uani 0.60 1 d PDU A 1
H32A H 0.3951 0.5701 0.3172 0.116 Uiso 0.60 1 calc PR A 1
H32B H 0.3855 0.5256 0.3701 0.116 Uiso 0.60 1 calc PR A 1
H32C H 0.3023 0.5207 0.3032 0.116 Uiso 0.60 1 calc PR A 1
C33 C 0.4710(6) 0.4499(6) 0.2909(6) 0.0734(18) Uani 0.60 1 d PDU A 1
H33A H 0.5019 0.5033 0.3004 0.110 Uiso 0.60 1 calc PR A 1
H33B H 0.4862 0.4091 0.2539 0.110 Uiso 0.60 1 calc PR A 1
H33C H 0.4871 0.4424 0.3379 0.110 Uiso 0.60 1 calc PR A 1
C34 C 0.3429(7) 0.4443(6) 0.1876(5) 0.077(2) Uani 0.60 1 d PDU A 1
H34A H 0.2835 0.4493 0.1779 0.115 Uiso 0.60 1 calc PR A 1
H34B H 0.3437 0.3946 0.1489 0.115 Uiso 0.60 1 calc PR A 1
H34C H 0.3775 0.4901 0.1864 0.115 Uiso 0.60 1 calc PR A 1
C32A C 0.3403(9) 0.5068(9) 0.2812(8) 0.079(2) Uani 0.40 1 d PDU A 2
H32D H 0.3802 0.5566 0.2925 0.118 Uiso 0.40 1 calc PR A 2
H32E H 0.3262 0.5112 0.3254 0.118 Uiso 0.40 1 calc PR A 2
H32F H 0.2875 0.4973 0.2389 0.118 Uiso 0.40 1 calc PR A 2
C33A C 0.4782(9) 0.4706(10) 0.3117(8) 0.075(2) Uani 0.40 1 d PDU A 2
H33D H 0.5064 0.5119 0.3006 0.112 Uiso 0.40 1 calc PR A 2
H33E H 0.5041 0.4247 0.3004 0.112 Uiso 0.40 1 calc PR A 2
H33F H 0.4858 0.4924 0.3650 0.112 Uiso 0.40 1 calc PR A 2
C34A C 0.3778(10) 0.4195(9) 0.1792(6) 0.074(2) Uani 0.40 1 d PDU A 2
H34D H 0.3181 0.4033 0.1439 0.111 Uiso 0.40 1 calc PR A 2
H34E H 0.4053 0.3750 0.1661 0.111 Uiso 0.40 1 calc PR A 2
H34F H 0.4094 0.4658 0.1765 0.111 Uiso 0.40 1 calc PR A 2
C35 C 0.2739(3) 0.3064(2) 0.2080(2) 0.0365(11) Uani 1 1 d . . .
H35 H 0.2615 0.3060 0.1593 0.044 Uiso 1 1 calc R A .
C36 C -0.0337(2) -0.0544(2) 0.1492(2) 0.0256(9) Uani 1 1 d . . .
H36 H -0.0815 -0.0902 0.1059 0.031 Uiso 1 1 calc R . .
C37 C -0.0257(2) -0.0616(2) 0.2176(2) 0.0254(9) Uani 1 1 d . B .
C38 C 0.0392(2) -0.0082(2) 0.2893(2) 0.0253(9) Uani 1 1 d . . .
C39 C 0.0437(2) -0.0263(2) 0.3525(2) 0.0277(9) Uani 1 1 d . . .
C40 C 0.1174(3) 0.0253(2) 0.4287(2) 0.0336(10) Uani 1 1 d . . .
C41 C 0.1199(3) -0.0078(3) 0.4880(2) 0.0516(13) Uani 1 1 d . . .
H41A H 0.0665 -0.0069 0.4981 0.077 Uiso 1 1 calc R . .
H41B H 0.1691 0.0252 0.5345 0.077 Uiso 1 1 calc R . .
H41C H 0.1258 -0.0630 0.4696 0.077 Uiso 1 1 calc R . .
C42 C 0.1062(3) 0.1107(3) 0.4583(2) 0.0410(11) Uani 1 1 d . . .
H42A H 0.1033 0.1326 0.4205 0.062 Uiso 1 1 calc R . .
H42B H 0.1552 0.1442 0.5048 0.062 Uiso 1 1 calc R . .
H42C H 0.0528 0.1101 0.4686 0.062 Uiso 1 1 calc R . .
C43 C 0.2044(3) 0.0273(3) 0.4184(2) 0.0515(13) Uani 1 1 d . . .
H43A H 0.2101 -0.0276 0.3962 0.077 Uiso 1 1 calc R . .
H43B H 0.2512 0.0568 0.4673 0.077 Uiso 1 1 calc R . .
H43C H 0.2074 0.0540 0.3849 0.077 Uiso 1 1 calc R . .
C44 C -0.0186(3) -0.0884(2) 0.3441(2) 0.0318(10) Uani 1 1 d . . .
H44 H -0.0157 -0.0983 0.3873 0.038 Uiso 1 1 calc R . .
C45 C -0.0865(3) -0.1383(2) 0.2754(2) 0.0338(10) Uani 1 1 d . B .
C46 C -0.1575(3) -0.2037(3) 0.2678(3) 0.0514(10) Uani 1 1 d U . .
C47 C -0.2461(5) -0.1825(5) 0.2415(5) 0.0553(15) Uani 0.60 1 d PDU B 1
H47A H -0.2917 -0.2219 0.2401 0.083 Uiso 0.60 1 calc PR B 1
H47B H -0.2585 -0.1832 0.1911 0.083 Uiso 0.60 1 calc PR B 1
H47C H -0.2434 -0.1290 0.2767 0.083 Uiso 0.60 1 calc PR B 1
C48 C -0.1481(8) -0.2176(8) 0.3376(5) 0.0535(17) Uani 0.60 1 d PDU B 1
H48A H -0.1960 -0.2613 0.3266 0.080 Uiso 0.60 1 calc PR B 1
H48B H -0.1489 -0.1687 0.3771 0.080 Uiso 0.60 1 calc PR B 1
H48C H -0.0935 -0.2319 0.3545 0.080 Uiso 0.60 1 calc PR B 1
C49 C -0.1615(6) -0.2830(6) 0.2034(5) 0.0532(17) Uani 0.60 1 d PDU B 1
H49A H -0.1075 -0.2991 0.2179 0.080 Uiso 0.60 1 calc PR B 1
H49B H -0.1699 -0.2744 0.1573 0.080 Uiso 0.60 1 calc PR B 1
H49C H -0.2097 -0.3252 0.1945 0.080 Uiso 0.60 1 calc PR B 1
C47A C -0.2319(9) -0.1583(7) 0.2793(8) 0.0596(19) Uani 0.40 1 d PDU B 2
H47D H -0.2861 -0.1979 0.2621 0.089 Uiso 0.40 1 calc PR B 2
H47E H -0.2392 -0.1256 0.2502 0.089 Uiso 0.40 1 calc PR B 2
H47F H -0.2156 -0.1239 0.3327 0.089 Uiso 0.40 1 calc PR B 2
C48A C -0.1282(12) -0.2273(12) 0.3327(7) 0.055(2) Uani 0.40 1 d PDU B 2
H48D H -0.1090 -0.1796 0.3800 0.082 Uiso 0.40 1 calc PR B 2
H48E H -0.0804 -0.2527 0.3301 0.082 Uiso 0.40 1 calc PR B 2
H48F H -0.1761 -0.2651 0.3304 0.082 Uiso 0.40 1 calc PR B 2
C49A C -0.1959(9) -0.2741(8) 0.1932(6) 0.0529(19) Uani 0.40 1 d PDU B 2
H49D H -0.1519 -0.3028 0.1845 0.079 Uiso 0.40 1 calc PR B 2
H49E H -0.2173 -0.2554 0.1533 0.079 Uiso 0.40 1 calc PR B 2
H49F H -0.2437 -0.3102 0.1930 0.079 Uiso 0.40 1 calc PR B 2
C50 C -0.0860(3) -0.1241(2) 0.2138(2) 0.0321(10) Uani 1 1 d . . .
H50 H -0.1285 -0.1583 0.1661 0.038 Uiso 1 1 calc R B .
Zn2 Zn 0.61391(3) 0.11745(2) 0.22681(2) 0.02295(14) Uani 1 1 d . . .
P2 P 0.92651(8) 0.19102(7) 0.17328(7) 0.0446(3) Uani 1 1 d . . .
O3 O 0.58766(17) 0.08685(15) 0.30165(14) 0.0298(6) Uani 1 1 d . . .
O4 O 0.64065(17) 0.23257(15) 0.28941(14) 0.0298(6) Uani 1 1 d . . .
N4 N 0.7397(2) 0.10713(18) 0.23948(17) 0.0280(8) Uani 1 1 d . . .
N5 N 0.54012(19) 0.00456(17) 0.14574(16) 0.0213(7) Uani 1 1 d . . .
N6 N 0.57695(18) 0.14166(17) 0.13186(16) 0.0213(7) Uani 1 1 d . . .
C51 C 0.9655(3) 0.2943(3) 0.2442(3) 0.0444(12) Uani 1 1 d . . .
C52 C 0.9167(3) 0.3358(3) 0.2810(3) 0.0508(13) Uani 1 1 d . . .
H52 H 0.8589 0.3102 0.2697 0.061 Uiso 1 1 calc R . .
C53 C 0.9515(3) 0.4140(3) 0.3341(3) 0.0636(15) Uani 1 1 d . . .
H53 H 0.9168 0.4421 0.3578 0.076 Uiso 1 1 calc R . .
C54 C 1.0353(4) 0.4511(4) 0.3528(4) 0.0819(19) Uani 1 1 d . . .
H54 H 1.0590 0.5047 0.3892 0.098 Uiso 1 1 calc R . .
C55 C 1.0855(4) 0.4094(4) 0.3178(4) 0.095(2) Uani 1 1 d . . .
H55 H 1.1443 0.4342 0.3313 0.114 Uiso 1 1 calc R . .
C56 C 1.0506(3) 0.3328(3) 0.2641(3) 0.0623(15) Uani 1 1 d . . .
H56 H 1.0853 0.3054 0.2398 0.075 Uiso 1 1 calc R . .
C57 C 0.8365(3) 0.1946(3) 0.0973(3) 0.0423(12) Uani 1 1 d . . .
C58 C 0.7956(4) 0.1233(3) 0.0337(3) 0.0589(14) Uani 1 1 d . . .
H58 H 0.8142 0.0762 0.0327 0.071 Uiso 1 1 calc R . .
C59 C 0.7286(4) 0.1187(4) -0.0282(3) 0.0655(16) Uani 1 1 d . . .
H59 H 0.7011 0.0689 -0.0704 0.079 Uiso 1 1 calc R . .
C60 C 0.7021(3) 0.1867(4) -0.0282(3) 0.0664(16) Uani 1 1 d . . .
H60 H 0.6567 0.1843 -0.0706 0.080 Uiso 1 1 calc R . .
C61 C 0.7421(3) 0.2589(3) 0.0342(3) 0.0594(14) Uani 1 1 d . . .
H61 H 0.7241 0.3062 0.0349 0.071 Uiso 1 1 calc R . .
C62 C 0.8089(3) 0.2614(3) 0.0956(3) 0.0512(13) Uani 1 1 d . . .
H62 H 0.8364 0.3111 0.1378 0.061 Uiso 1 1 calc R . .
C63 C 0.8673(3) 0.1449(3) 0.2175(2) 0.0363(11) Uani 1 1 d . . .
C64 C 0.7822(3) 0.1404(2) 0.2070(2) 0.0324(10) Uani 1 1 d . . .
H64 H 0.7512 0.1623 0.1746 0.039 Uiso 1 1 calc R . .
C65 C 0.7839(3) 0.0763(3) 0.2856(2) 0.0365(11) Uani 1 1 d . . .
H65 H 0.7549 0.0524 0.3091 0.044 Uiso 1 1 calc R . .
C66 C 0.8693(3) 0.0781(3) 0.2997(3) 0.0514(13) Uani 1 1 d . . .
H66 H 0.8990 0.0559 0.3325 0.062 Uiso 1 1 calc R . .
C67 C 0.9115(3) 0.1125(3) 0.2658(3) 0.0430(12) Uani 1 1 d . . .
H67 H 0.9708 0.1143 0.2751 0.052 Uiso 1 1 calc R . .
C68 C 0.5200(2) 0.0714(2) -0.0071(2) 0.0238(9) Uani 1 1 d . . .
H68 H 0.5341 0.1204 -0.0117 0.029 Uiso 1 1 calc R . .
C69 C 0.5384(2) 0.0721(2) 0.0637(2) 0.0229(9) Uani 1 1 d . . .
C70 C 0.5184(2) -0.0013(2) 0.0715(2) 0.0215(9) Uani 1 1 d . . .
C71 C 0.5288(2) -0.0573(2) 0.1618(2) 0.0243(9) Uani 1 1 d . . .
H71 H 0.5059 -0.1084 0.1209 0.029 Uiso 1 1 calc R . .
C72 C 0.5480(2) -0.0553(2) 0.2366(2) 0.0248(9) Uani 1 1 d . . .
C73 C 0.5748(2) 0.0159(2) 0.3026(2) 0.0235(9) Uani 1 1 d . . .
C74 C 0.5854(2) 0.0093(2) 0.3724(2) 0.0267(9) Uani 1 1 d . . .
C75 C 0.6131(3) 0.0860(2) 0.4452(2) 0.0310(10) Uani 1 1 d . . .
C76 C 0.5457(3) 0.1348(3) 0.4387(2) 0.0397(11) Uani 1 1 d . . .
H76A H 0.5382 0.1475 0.3948 0.060 Uiso 1 1 calc R . .
H76B H 0.5649 0.1846 0.4842 0.060 Uiso 1 1 calc R . .
H76C H 0.4908 0.1037 0.4329 0.060 Uiso 1 1 calc R . .
C77 C 0.6217(3) 0.0670(3) 0.5144(2) 0.0501(13) Uani 1 1 d . . .
H77A H 0.5657 0.0373 0.5080 0.075 Uiso 1 1 calc R . .
H77B H 0.6413 0.1171 0.5596 0.075 Uiso 1 1 calc R . .
H77C H 0.6636 0.0345 0.5195 0.075 Uiso 1 1 calc R . .
C78 C 0.7010(3) 0.1366(3) 0.4597(3) 0.0494(12) Uani 1 1 d . . .
H78A H 0.7445 0.1058 0.4658 0.074 Uiso 1 1 calc R . .
H78B H 0.7174 0.1857 0.5056 0.074 Uiso 1 1 calc R . .
H78C H 0.6972 0.1507 0.4170 0.074 Uiso 1 1 calc R . .
C79 C 0.5698(2) -0.0663(2) 0.3716(2) 0.0304(10) Uani 1 1 d . . .
H79 H 0.5771 -0.0698 0.4182 0.036 Uiso 1 1 calc R . .
C80 C 0.5438(2) -0.1387(2) 0.3069(2) 0.0293(10) Uani 1 1 d . . .
C81 C 0.5293(3) -0.2193(2) 0.3137(2) 0.0379(11) Uani 1 1 d . . .
C82 C 0.4619(4) -0.2244(3) 0.3493(3) 0.0614(15) Uani 1 1 d . . .
H82A H 0.4057 -0.2263 0.3150 0.092 Uiso 1 1 calc R . .
H82B H 0.4786 -0.1772 0.3968 0.092 Uiso 1 1 calc R . .
H82C H 0.4582 -0.2729 0.3590 0.092 Uiso 1 1 calc R . .
C83 C 0.6141(3) -0.2261(3) 0.3656(3) 0.0549(13) Uani 1 1 d . . .
H83A H 0.6057 -0.2791 0.3668 0.082 Uiso 1 1 calc R . .
H83B H 0.6304 -0.1847 0.4165 0.082 Uiso 1 1 calc R . .
H83C H 0.6598 -0.2189 0.3462 0.082 Uiso 1 1 calc R . .
C84 C 0.5004(4) -0.2892(3) 0.2380(3) 0.0620(16) Uani 1 1 d . . .
H84A H 0.5442 -0.2866 0.2156 0.093 Uiso 1 1 calc R . .
H84B H 0.4457 -0.2869 0.2049 0.093 Uiso 1 1 calc R . .
H84C H 0.4928 -0.3395 0.2445 0.093 Uiso 1 1 calc R . .
C85 C 0.5331(2) -0.1316(2) 0.2400(2) 0.0282(9) Uani 1 1 d . . .
H85 H 0.5154 -0.1788 0.1950 0.034 Uiso 1 1 calc R . .
C86 C 0.5913(2) 0.2131(2) 0.1325(2) 0.0280(9) Uani 1 1 d . . .
H86 H 0.5734 0.2163 0.0851 0.034 Uiso 1 1 calc R . .
C87 C 0.6310(2) 0.2865(2) 0.1969(2) 0.0267(9) Uani 1 1 d . C .
C88 C 0.6547(2) 0.2939(2) 0.2731(2) 0.0254(9) Uani 1 1 d . . .
C89 C 0.6932(2) 0.3723(2) 0.3319(2) 0.0295(10) Uani 1 1 d . . .
C90 C 0.7183(3) 0.3828(2) 0.4145(2) 0.0403(11) Uani 1 1 d . . .
C91 C 0.6374(3) 0.3528(3) 0.4279(3) 0.0527(13) Uani 1 1 d . . .
H91A H 0.6532 0.3615 0.4808 0.079 Uiso 1 1 calc R . .
H91B H 0.6134 0.2955 0.3959 0.079 Uiso 1 1 calc R . .
H91C H 0.5944 0.3823 0.4154 0.079 Uiso 1 1 calc R . .
C92 C 0.7564(4) 0.4706(3) 0.4689(3) 0.0682(17) Uani 1 1 d . . .
H92A H 0.8116 0.4897 0.4660 0.102 Uiso 1 1 calc R . .
H92B H 0.7655 0.4759 0.5202 0.102 Uiso 1 1 calc R . .
H92C H 0.7166 0.5024 0.4554 0.102 Uiso 1 1 calc R . .
C93 C 0.7862(3) 0.3360(3) 0.4331(3) 0.0546(13) Uani 1 1 d . . .
H93A H 0.8382 0.3569 0.4264 0.082 Uiso 1 1 calc R . .
H93B H 0.7629 0.2792 0.3993 0.082 Uiso 1 1 calc R . .
H93C H 0.8006 0.3423 0.4852 0.082 Uiso 1 1 calc R . .
C94 C 0.7075(3) 0.4357(2) 0.3126(2) 0.0382(11) Uani 1 1 d . . .
H94 H 0.7344 0.4871 0.3524 0.046 Uiso 1 1 calc R . .
C95 C 0.6857(3) 0.4307(2) 0.2392(2) 0.0374(11) Uani 1 1 d . C .
C96 C 0.7080(3) 0.5054(3) 0.2242(3) 0.0512(10) Uani 1 1 d U . .
C97 C 0.6647(5) 0.5661(6) 0.2537(5) 0.0516(16) Uani 0.60 1 d PDU C 1
H97A H 0.6759 0.5774 0.3067 0.077 Uiso 0.60 1 calc PR C 1
H97B H 0.6026 0.5466 0.2250 0.077 Uiso 0.60 1 calc PR C 1
H97C H 0.6865 0.6152 0.2493 0.077 Uiso 0.60 1 calc PR C 1
C98 C 0.6920(6) 0.4858(5) 0.1406(4) 0.0522(15) Uani 0.60 1 d PDU C 1
H98A H 0.7096 0.5351 0.1349 0.078 Uiso 0.60 1 calc PR C 1
H98B H 0.6306 0.4615 0.1106 0.078 Uiso 0.60 1 calc PR C 1
H98C H 0.7256 0.4482 0.1233 0.078 Uiso 0.60 1 calc PR C 1
C99 C 0.8119(5) 0.5437(5) 0.2669(5) 0.0524(16) Uani 0.60 1 d PDU C 1
H99A H 0.8422 0.5018 0.2528 0.079 Uiso 0.60 1 calc PR C 1
H99B H 0.8264 0.5658 0.3214 0.079 Uiso 0.60 1 calc PR C 1
H99C H 0.8292 0.5864 0.2522 0.079 Uiso 0.60 1 calc PR C 1
C97A C 0.6904(9) 0.5797(9) 0.2837(6) 0.0541(19) Uani 0.40 1 d PDU C 2
H97D H 0.7322 0.5937 0.3342 0.081 Uiso 0.40 1 calc PR C 2
H97E H 0.6319 0.5651 0.2827 0.081 Uiso 0.40 1 calc PR C 2
H97F H 0.6962 0.6258 0.2705 0.081 Uiso 0.40 1 calc PR C 2
C98A C 0.6438(8) 0.4945(8) 0.1479(6) 0.062(2) Uani 0.40 1 d PDU C 2
H98D H 0.6619 0.5388 0.1354 0.094 Uiso 0.40 1 calc PR C 2
H98E H 0.5864 0.4939 0.1504 0.094 Uiso 0.40 1 calc PR C 2
H98F H 0.6420 0.4437 0.1090 0.094 Uiso 0.40 1 calc PR C 2
C99A C 0.7967(7) 0.5196(8) 0.2325(7) 0.0539(18) Uani 0.40 1 d PDU C 2
H99D H 0.8182 0.5757 0.2423 0.081 Uiso 0.40 1 calc PR C 2
H99E H 0.8025 0.4845 0.1863 0.081 Uiso 0.40 1 calc PR C 2
H99F H 0.8301 0.5085 0.2747 0.081 Uiso 0.40 1 calc PR C 2
C100 C 0.6465(3) 0.3558(2) 0.1829(2) 0.0368(11) Uani 1 1 d . . .
H100 H 0.6289 0.3501 0.1322 0.044 Uiso 1 1 calc R C .
Cl1 Cl 0.06235(15) 0.77518(14) 0.51152(13) 0.0938(7) Uani 0.80 1 d P . .
Cl2 Cl -0.0476(2) 0.62347(19) 0.4734(2) 0.1538(12) Uani 0.80 1 d P . .
C101 C -0.0067(5) 0.7159(5) 0.5382(5) 0.093(3) Uani 0.80 1 d P . .
H10A H 0.0273 0.7148 0.5865 0.111 Uiso 0.80 1 calc PR . .
H10B H -0.0541 0.7413 0.5453 0.111 Uiso 0.80 1 calc PR . .

loop_
_atom_site_aniso_label
_atom_site_aniso_U_11
_atom_site_aniso_U_22
_atom_site_aniso_U_33
_atom_site_aniso_U_23
_atom_site_aniso_U_13
_atom_site_aniso_U_12
Zn1 0.0237(3) 0.0266(3) 0.0174(3) 0.0052(2) 0.00455(19) -0.0002(2)
P1 0.0476(7) 0.0387(7) 0.0471(8) 0.0151(6) 0.0178(6) 0.0212(6)
O1 0.0362(16) 0.0294(16) 0.0207(15) 0.0049(13) 0.0040(13) -0.0037(13)
O2 0.0227(14) 0.0332(16) 0.0149(14) 0.0059(12) 0.0034(11) -0.0007(13)
N1 0.028(2) 0.028(2) 0.0254(18) 0.0047(16) 0.0109(16) 0.0040(16)
N2 0.0207(17) 0.0255(19) 0.0177(17) 0.0049(15) 0.0035(14) 0.0010(15)
N3 0.0229(17) 0.0248(18) 0.0154(17) 0.0042(14) 0.0056(14) 0.0005(14)
C1 0.051(3) 0.036(3) 0.043(3) 0.016(2) 0.010(2) 0.016(2)
C2 0.071(3) 0.044(3) 0.046(3) 0.019(3) 0.019(3) 0.024(3)
C3 0.086(4) 0.063(4) 0.040(3) 0.026(3) 0.024(3) 0.022(3)
C4 0.107(5) 0.068(4) 0.051(4) 0.031(3) 0.025(3) 0.026(4)
C5 0.146(6) 0.083(5) 0.095(5) 0.068(4) 0.060(5) 0.070(5)
C6 0.097(4) 0.065(4) 0.070(4) 0.034(3) 0.042(4) 0.045(3)
C7 0.053(3) 0.030(2) 0.033(3) 0.010(2) 0.019(2) 0.015(2)
C8 0.056(3) 0.054(3) 0.043(3) 0.021(3) 0.017(3) 0.004(3)
C9 0.049(3) 0.074(4) 0.055(3) 0.023(3) 0.017(3) -0.002(3)
C10 0.049(3) 0.056(3) 0.049(3) 0.018(3) 0.010(3) 0.013(3)
C11 0.050(3) 0.062(3) 0.046(3) 0.025(3) 0.015(3) 0.011(3)
C12 0.050(3) 0.057(3) 0.053(3) 0.023(3) 0.027(3) 0.012(3)
C13 0.036(3) 0.042(3) 0.031(2) 0.010(2) 0.014(2) 0.015(2)
C14 0.027(2) 0.035(3) 0.031(2) 0.010(2) 0.0097(19) 0.008(2)
C15 0.020(2) 0.047(3) 0.040(3) 0.000(2) 0.005(2) 0.000(2)
C16 0.023(2) 0.053(4) 0.069(4) -0.009(3) 0.000(2) 0.006(2)
C17 0.035(3) 0.063(4) 0.054(3) 0.007(3) 0.007(2) 0.026(3)
C18 0.023(2) 0.028(2) 0.024(2) 0.0103(19) 0.0092(18) -0.0003(18)
C19 0.022(2) 0.029(2) 0.018(2) 0.0098(18) 0.0081(18) 0.0072(18)
C20 0.022(2) 0.028(2) 0.022(2) 0.0092(19) 0.0082(18) 0.0041(18)
C21 0.025(2) 0.032(3) 0.027(2) 0.016(2) 0.0084(18) 0.0047(19)
C22 0.023(2) 0.025(2) 0.023(2) 0.0069(19) 0.0022(18) 0.0012(18)
C23 0.022(2) 0.025(2) 0.030(2) 0.007(2) 0.0093(19) 0.0062(18)
C24 0.023(2) 0.022(2) 0.023(2) 0.0006(18) 0.0041(18) 0.0051(18)
C25 0.041(3) 0.036(3) 0.019(2) -0.002(2) 0.006(2) 0.000(2)
C26 0.056(3) 0.051(3) 0.027(3) -0.005(2) 0.003(2) -0.012(3)
C27 0.058(3) 0.053(3) 0.029(3) 0.001(2) 0.017(2) -0.001(2)
C28 0.060(3) 0.052(3) 0.026(3) 0.011(2) 0.003(2) 0.012(3)
C29 0.030(2) 0.027(2) 0.030(3) 0.002(2) 0.0001(19) 0.0023(19)
C30 0.032(2) 0.030(3) 0.040(3) 0.010(2) 0.000(2) -0.003(2)
C31 0.074(2) 0.045(2) 0.058(2) 0.024(2) -0.006(2) -0.027(2)
C32 0.082(3) 0.044(3) 0.065(3) 0.020(3) -0.011(3) -0.024(3)
C33 0.071(3) 0.054(4) 0.058(4) 0.018(3) -0.003(3) -0.035(3)
C34 0.085(4) 0.050(4) 0.063(3) 0.030(3) -0.005(3) -0.032(3)
C32A 0.083(3) 0.047(3) 0.065(4) 0.019(3) -0.009(3) -0.024(3)
C33A 0.071(3) 0.053(4) 0.060(3) 0.017(3) -0.004(3) -0.034(3)
C34A 0.082(4) 0.050(4) 0.061(3) 0.028(3) -0.002(3) -0.030(3)
C35 0.033(2) 0.037(3) 0.030(2) 0.016(2) 0.000(2) -0.001(2)
C36 0.023(2) 0.026(2) 0.016(2) 0.0023(18) 0.0027(17) -0.0035(18)
C37 0.025(2) 0.027(2) 0.024(2) 0.0105(19) 0.0093(18) 0.0058(18)
C38 0.020(2) 0.032(2) 0.017(2) 0.0043(19) 0.0055(17) 0.0050(19)
C39 0.032(2) 0.032(2) 0.022(2) 0.0119(19) 0.0091(18) 0.016(2)
C40 0.034(2) 0.037(3) 0.020(2) 0.008(2) 0.0009(19) 0.010(2)
C41 0.059(3) 0.059(3) 0.023(2) 0.017(2) -0.002(2) 0.011(3)
C42 0.048(3) 0.047(3) 0.018(2) 0.008(2) 0.008(2) 0.007(2)
C43 0.036(3) 0.069(4) 0.030(3) 0.008(2) -0.001(2) 0.018(2)
C44 0.040(2) 0.033(3) 0.022(2) 0.012(2) 0.011(2) 0.009(2)
C45 0.041(2) 0.036(3) 0.029(2) 0.015(2) 0.018(2) 0.007(2)
C46 0.063(2) 0.049(2) 0.0356(18) 0.0163(15) 0.0200(18) -0.0096(18)
C47 0.061(3) 0.056(3) 0.038(3) 0.015(3) 0.017(3) -0.011(2)
C48 0.066(4) 0.054(3) 0.036(2) 0.018(2) 0.022(2) -0.008(3)
C49 0.067(4) 0.046(3) 0.036(3) 0.014(2) 0.019(3) -0.013(3)
C47A 0.062(3) 0.058(3) 0.044(4) 0.012(3) 0.019(3) -0.009(3)
C48A 0.068(4) 0.054(3) 0.036(3) 0.019(2) 0.021(3) -0.013(3)
C49A 0.066(4) 0.046(3) 0.037(2) 0.016(2) 0.015(3) -0.012(3)
C50 0.033(2) 0.036(3) 0.023(2) 0.010(2) 0.0087(19) 0.000(2)
Zn2 0.0275(3) 0.0207(3) 0.0172(2) 0.0054(2) 0.0065(2) 0.00551(19)
P2 0.0411(7) 0.0458(8) 0.0547(8) 0.0177(6) 0.0295(6) 0.0158(6)
O3 0.0425(16) 0.0233(16) 0.0222(15) 0.0070(12) 0.0132(13) 0.0066(13)
O4 0.0418(16) 0.0200(15) 0.0203(14) 0.0024(12) 0.0088(13) 0.0068(12)
N4 0.0306(18) 0.0254(19) 0.0242(18) 0.0048(16) 0.0108(16) 0.0079(15)
N5 0.0282(17) 0.0191(18) 0.0141(17) 0.0049(14) 0.0069(14) 0.0053(14)
N6 0.0256(17) 0.0173(18) 0.0166(17) 0.0045(15) 0.0047(14) 0.0046(14)
C51 0.035(3) 0.048(3) 0.044(3) 0.017(2) 0.011(2) 0.006(2)
C52 0.045(3) 0.045(3) 0.059(3) 0.016(3) 0.020(3) 0.012(2)
C53 0.058(4) 0.054(4) 0.054(3) 0.003(3) 0.011(3) 0.012(3)
C54 0.064(4) 0.060(4) 0.073(4) -0.003(3) 0.004(3) -0.004(3)
C55 0.048(4) 0.089(5) 0.093(5) 0.002(4) 0.008(4) -0.015(4)
C56 0.039(3) 0.071(4) 0.063(4) 0.015(3) 0.015(3) 0.011(3)
C57 0.048(3) 0.041(3) 0.042(3) 0.013(2) 0.029(2) 0.009(2)
C58 0.080(4) 0.048(3) 0.056(4) 0.024(3) 0.034(3) 0.008(3)
C59 0.067(4) 0.068(4) 0.044(3) 0.017(3) 0.014(3) -0.012(3)
C60 0.051(3) 0.098(5) 0.053(4) 0.035(4) 0.021(3) 0.005(3)
C61 0.055(3) 0.073(4) 0.051(3) 0.022(3) 0.021(3) 0.025(3)
C62 0.052(3) 0.054(3) 0.042(3) 0.009(3) 0.022(3) 0.017(3)
C63 0.033(2) 0.038(3) 0.039(3) 0.012(2) 0.017(2) 0.019(2)
C64 0.038(3) 0.030(2) 0.032(2) 0.012(2) 0.014(2) 0.016(2)
C65 0.040(3) 0.043(3) 0.034(3) 0.020(2) 0.014(2) 0.019(2)
C66 0.047(3) 0.071(4) 0.058(3) 0.041(3) 0.023(3) 0.036(3)
C67 0.035(2) 0.050(3) 0.047(3) 0.018(3) 0.018(2) 0.020(2)
C68 0.028(2) 0.023(2) 0.022(2) 0.0126(19) 0.0070(18) 0.0059(17)
C69 0.024(2) 0.021(2) 0.021(2) 0.0056(19) 0.0067(17) 0.0080(17)
C70 0.024(2) 0.022(2) 0.019(2) 0.0089(18) 0.0079(17) 0.0076(17)
C71 0.029(2) 0.018(2) 0.020(2) 0.0036(18) 0.0064(17) 0.0037(17)
C72 0.026(2) 0.029(2) 0.028(2) 0.019(2) 0.0114(18) 0.0094(18)
C73 0.022(2) 0.024(2) 0.021(2) 0.0084(19) 0.0038(17) 0.0050(17)
C74 0.026(2) 0.032(2) 0.027(2) 0.014(2) 0.0131(18) 0.0146(18)
C75 0.034(2) 0.040(3) 0.021(2) 0.014(2) 0.0091(19) 0.016(2)
C76 0.052(3) 0.042(3) 0.029(2) 0.014(2) 0.017(2) 0.025(2)
C77 0.069(3) 0.059(3) 0.024(2) 0.016(2) 0.015(2) 0.032(3)
C78 0.042(3) 0.052(3) 0.036(3) 0.005(2) 0.006(2) 0.009(2)
C79 0.032(2) 0.045(3) 0.026(2) 0.021(2) 0.0164(19) 0.020(2)
C80 0.034(2) 0.037(3) 0.026(2) 0.018(2) 0.0139(19) 0.018(2)
C81 0.063(3) 0.032(3) 0.035(3) 0.022(2) 0.026(2) 0.021(2)
C82 0.080(4) 0.049(3) 0.090(4) 0.045(3) 0.055(3) 0.026(3)
C83 0.078(4) 0.056(3) 0.051(3) 0.035(3) 0.028(3) 0.036(3)
C84 0.116(5) 0.030(3) 0.048(3) 0.024(3) 0.032(3) 0.013(3)
C85 0.033(2) 0.026(2) 0.026(2) 0.0088(19) 0.0129(19) 0.0098(18)
C86 0.035(2) 0.026(3) 0.022(2) 0.0098(19) 0.0084(19) 0.0066(19)
C87 0.033(2) 0.019(2) 0.022(2) 0.0042(19) 0.0077(18) 0.0032(18)
C88 0.027(2) 0.019(2) 0.029(2) 0.0079(19) 0.0110(19) 0.0090(18)
C89 0.032(2) 0.023(2) 0.027(2) 0.0049(19) 0.0070(19) 0.0075(18)
C90 0.054(3) 0.027(2) 0.022(2) 0.000(2) 0.004(2) 0.008(2)
C91 0.076(4) 0.050(3) 0.031(3) 0.007(2) 0.027(3) 0.021(3)
C92 0.107(5) 0.036(3) 0.027(3) -0.005(2) 0.005(3) 0.002(3)
C93 0.059(3) 0.050(3) 0.032(3) 0.009(2) -0.003(2) 0.010(3)
C94 0.043(3) 0.019(2) 0.033(3) -0.002(2) 0.005(2) 0.0047(19)
C95 0.048(3) 0.022(2) 0.034(3) 0.005(2) 0.012(2) 0.008(2)
C96 0.075(2) 0.0232(19) 0.052(2) 0.0129(18) 0.024(2) 0.0069(18)
C97 0.074(3) 0.026(3) 0.054(3) 0.015(3) 0.025(3) 0.008(3)
C98 0.078(3) 0.025(3) 0.053(2) 0.016(2) 0.026(2) 0.006(3)
C99 0.074(3) 0.025(3) 0.053(3) 0.011(3) 0.026(3) 0.006(2)
C97A 0.075(3) 0.025(3) 0.058(3) 0.012(3) 0.025(3) 0.009(3)
C98A 0.088(3) 0.029(3) 0.057(3) 0.014(3) 0.016(3) 0.006(3)
C99A 0.077(3) 0.025(3) 0.056(4) 0.011(3) 0.028(3) 0.005(3)
C100 0.050(3) 0.028(3) 0.027(2) 0.009(2) 0.012(2) 0.006(2)
Cl1 0.0999(16) 0.0992(16) 0.1020(16) 0.0475(14) 0.0470(13) 0.0487(13)
Cl2 0.120(2) 0.120(2) 0.162(3) 0.014(2) 0.036(2) -0.0059(18)
C101 0.097(6) 0.071(5) 0.089(6) 0.011(5) 0.020(5) 0.050(5)

loop_
_atom_type_symbol
_atom_type_description
_atom_type_scat_dispersion_real
_atom_type_scat_dispersion_imag
_atom_type_scat_source
C C 0.0033 0.0016 'International Tables Vol C Tables 4.2.6.8 and 6.1.1.4'
H H 0.0000 0.0000 'International Tables Vol C Tables 4.2.6.8 and 6.1.1.4'
Cl Cl 0.1484 0.1585 'International Tables Vol C Tables 4.2.6.8 and 6.1.1.4'
N N 0.0061 0.0033 'International Tables Vol C Tables 4.2.6.8 and 6.1.1.4'
O O 0.0106 0.0060 'International Tables Vol C Tables 4.2.6.8 and 6.1.1.4'
P P 0.1023 0.0942 'International Tables Vol C Tables 4.2.6.8 and 6.1.1.4'
Zn Zn 0.2839 1.4301 'International Tables Vol C Tables 4.2.6.8 and 6.1.1.4'

loop_
_geom_angle_atom_site_label_1
_geom_angle_atom_site_label_2
_geom_angle_atom_site_label_3
_geom_angle
_geom_angle_site_symmetry_1
_geom_angle_site_symmetry_3
_geom_angle_publ_flag
O1 Zn1 O2 94.52(10) . . ?
O1 Zn1 N2 90.04(11) . . ?
O2 Zn1 N2 153.40(11) . . ?
O1 Zn1 N3 157.76(12) . . ?
O2 Zn1 N3 87.49(10) . . ?
N2 Zn1 N3 78.83(11) . . ?
O1 Zn1 N1 102.02(12) . . ?
O2 Zn1 N1 96.31(11) . . ?
N2 Zn1 N1 108.36(12) . . ?
N3 Zn1 N1 99.76(12) . . ?
C1 P1 C7 103.1(2) . . ?
C1 P1 C13 101.9(2) . . ?
C7 P1 C13 102.09(19) . . ?
C23 O1 Zn1 131.2(2) . . ?
C38 O2 Zn1 128.6(2) . . ?
C15 N1 C14 117.9(4) . . ?
C15 N1 Zn1 120.3(3) . . ?
C14 N1 Zn1 121.1(3) . . ?
C21 N2 C20 122.4(3) . . ?
C21 N2 Zn1 123.7(3) . . ?
C20 N2 Zn1 113.8(2) . . ?
C36 N3 C19 122.2(3) . . ?
C36 N3 Zn1 124.4(2) . . ?
C19 N3 Zn1 113.0(2) . . ?
C6 C1 C2 117.5(5) . . ?
C6 C1 P1 118.0(4) . . ?
C2 C1 P1 124.5(4) . . ?
C3 C2 C1 120.6(5) . . ?
C3 C2 H2 119.7 . . ?
C1 C2 H2 119.7 . . ?
C4 C3 C2 120.8(5) . . ?
C4 C3 H3 119.6 . . ?
C2 C3 H3 119.6 . . ?
C3 C4 C5 119.4(5) . . ?
C3 C4 H4 120.3 . . ?
C5 C4 H4 120.3 . . ?
C4 C5 C6 120.0(5) . . ?
C4 C5 H5 120.0 . . ?
C6 C5 H5 120.0 . . ?
C5 C6 C1 121.7(5) . . ?
C5 C6 H6 119.2 . . ?
C1 C6 H6 119.2 . . ?
C8 C7 C12 117.4(4) . . ?
C8 C7 P1 124.4(4) . . ?
C12 C7 P1 118.0(3) . . ?
C9 C8 C7 121.3(5) . . ?
C9 C8 H8 119.3 . . ?
C7 C8 H8 119.3 . . ?
C8 C9 C10 120.1(5) . . ?
C8 C9 H9 120.0 . . ?
C10 C9 H9 120.0 . . ?
C11 C10 C9 119.9(5) . . ?
C11 C10 H10 120.1 . . ?
C9 C10 H10 120.1 . . ?
C10 C11 C12 119.8(5) . . ?
C10 C11 H11 120.1 . . ?
C12 C11 H11 120.1 . . ?
C11 C12 C7 121.5(4) . . ?
C11 C12 H12 119.3 . . ?
C7 C12 H12 119.3 . . ?
C14 C13 C17 116.2(4) . . ?
C14 C13 P1 125.1(3) . . ?
C17 C13 P1 118.7(4) . . ?
N1 C14 C13 123.7(4) . . ?
N1 C14 H14 118.2 . . ?
C13 C14 H14 118.2 . . ?
N1 C15 C16 122.4(4) . . ?
N1 C15 H15 118.8 . . ?
C16 C15 H15 118.8 . . ?
C17 C16 C15 119.4(4) . . ?
C17 C16 H16 120.3 . . ?
C15 C16 H16 120.3 . . ?
C16 C17 C13 120.3(4) . . ?
C16 C17 H17 119.8 . . ?
C13 C17 H17 119.8 . . ?
C19 C18 C20 121.2(3) . 2 ?
C19 C18 H18 119.4 . . ?
C20 C18 H18 119.4 2 . ?
C18 C19 C20 120.6(3) . . ?
C18 C19 N3 124.5(3) . . ?
C20 C19 N3 115.0(3) . . ?
C18 C20 N2 124.9(3) 2 . ?
C18 C20 C19 118.2(3) 2 . ?
N2 C20 C19 116.9(3) . . ?
N2 C21 C22 127.9(4) . . ?
N2 C21 H21 116.0 . . ?
C22 C21 H21 116.0 . . ?
C35 C22 C21 116.1(3) . . ?
C35 C22 C23 120.0(3) . . ?
C21 C22 C23 123.8(3) . . ?
O1 C23 C22 123.0(3) . . ?
O1 C23 C24 119.5(3) . . ?
C22 C23 C24 117.5(3) . . ?
C29 C24 C23 118.2(4) . . ?
C29 C24 C25 122.0(3) . . ?
C23 C24 C25 119.9(3) . . ?
C28 C25 C27 110.1(4) . . ?
C28 C25 C24 110.2(3) . . ?
C27 C25 C24 109.5(4) . . ?
C28 C25 C26 107.0(4) . . ?
C27 C25 C26 108.1(3) . . ?
C24 C25 C26 111.9(4) . . ?
C25 C26 H26A 109.5 . . ?
C25 C26 H26B 109.5 . . ?
H26A C26 H26B 109.5 . . ?
C25 C26 H26C 109.5 . . ?
H26A C26 H26C 109.5 . . ?
H26B C26 H26C 109.5 . . ?
C25 C27 H27A 109.5 . . ?
C25 C27 H27B 109.5 . . ?
H27A C27 H27B 109.5 . . ?
C25 C27 H27C 109.5 . . ?
H27A C27 H27C 109.5 . . ?
H27B C27 H27C 109.5 . . ?
C25 C28 H28A 109.5 . . ?
C25 C28 H28B 109.5 . . ?
H28A C28 H28B 109.5 . . ?
C25 C28 H28C 109.5 . . ?
H28A C28 H28C 109.5 . . ?
H28B C28 H28C 109.5 . . ?
C24 C29 C30 125.5(4) . . ?
C24 C29 H29 117.3 . . ?
C30 C29 H29 117.3 . . ?
C35 C30 C29 115.5(4) . . ?
C35 C30 C31 123.9(4) . . ?
C29 C30 C31 120.6(4) . . ?
C32A C31 C33 124.1(8) . . ?
C32A C31 C34 80.9(9) . . ?
C33 C31 C34 116.4(8) . . ?
C32A C31 C30 110.2(8) . . ?
C33 C31 C30 109.3(6) . . ?
C34 C31 C30 113.4(5) . . ?
C32A C31 C33A 109.9(8) . . ?
C34 C31 C33A 124.0(10) . . ?
C30 C31 C33A 113.1(8) . . ?
C32A C31 C34A 109.5(9) . . ?
C33 C31 C34A 91.3(9) . . ?
C30 C31 C34A 110.5(7) . . ?
C33A C31 C34A 103.3(9) . . ?
C33 C31 C32 105.2(6) . . ?
C34 C31 C32 104.2(7) . . ?
C30 C31 C32 107.5(6) . . ?
C33A C31 C32 89.8(8) . . ?
C34A C31 C32 130.1(8) . . ?
C31 C32 H32A 109.5 . . ?
C31 C32 H32B 109.5 . . ?
C31 C32 H32C 109.5 . . ?
C31 C33 H33A 109.5 . . ?
C31 C33 H33B 109.5 . . ?
C31 C33 H33C 109.5 . . ?
C31 C34 H34A 109.5 . . ?
C31 C34 H34B 109.5 . . ?
C31 C34 H34C 109.5 . . ?
C31 C32A H32D 109.5 . . ?
C31 C32A H32E 109.5 . . ?
H32D C32A H32E 109.5 . . ?
C31 C32A H32F 109.5 . . ?
H32D C32A H32F 109.5 . . ?
H32E C32A H32F 109.5 . . ?
C31 C33A H33D 109.5 . . ?
C31 C33A H33E 109.5 . . ?
H33D C33A H33E 109.5 . . ?
C31 C33A H33F 109.5 . . ?
H33D C33A H33F 109.5 . . ?
H33E C33A H33F 109.5 . . ?
C31 C34A H34D 109.5 . . ?
C31 C34A H34E 109.5 . . ?
H34D C34A H34E 109.5 . . ?
C31 C34A H34F 109.5 . . ?
H34D C34A H34F 109.5 . . ?
H34E C34A H34F 109.5 . . ?
C30 C35 C22 123.3(4) . . ?
C30 C35 H35 118.4 . . ?
C22 C35 H35 118.4 . . ?
N3 C36 C37 126.7(3) . . ?
N3 C36 H36 116.6 . . ?
C37 C36 H36 116.6 . . ?
C50 C37 C36 116.8(3) . . ?
C50 C37 C38 119.5(3) . . ?
C36 C37 C38 123.6(3) . . ?
O2 C38 C39 120.6(3) . . ?
O2 C38 C37 122.0(3) . . ?
C39 C38 C37 117.4(3) . . ?
C44 C39 C38 119.1(3) . . ?
C44 C39 C40 122.2(3) . . ?
C38 C39 C40 118.7(3) . . ?
C41 C40 C42 108.3(3) . . ?
C41 C40 C43 107.5(4) . . ?
C42 C40 C43 109.3(4) . . ?
C41 C40 C39 112.3(3) . . ?
C42 C40 C39 109.7(3) . . ?
C43 C40 C39 109.6(3) . . ?
C40 C41 H41A 109.5 . . ?
C40 C41 H41B 109.5 . . ?
H41A C41 H41B 109.5 . . ?
C40 C41 H41C 109.5 . . ?
H41A C41 H41C 109.5 . . ?
H41B C41 H41C 109.5 . . ?
C40 C42 H42A 109.5 . . ?
C40 C42 H42B 109.5 . . ?
H42A C42 H42B 109.5 . . ?
C40 C42 H42C 109.5 . . ?
H42A C42 H42C 109.5 . . ?
H42B C42 H42C 109.5 . . ?
C40 C43 H43A 109.5 . . ?
C40 C43 H43B 109.5 . . ?
H43A C43 H43B 109.5 . . ?
C40 C43 H43C 109.5 . . ?
H43A C43 H43C 109.5 . . ?
H43B C43 H43C 109.5 . . ?
C39 C44 C45 124.4(4) . . ?
C39 C44 H44 117.8 . . ?
C45 C44 H44 117.8 . . ?
C50 C45 C44 115.7(4) . . ?
C50 C45 C46 120.5(4) . . ?
C44 C45 C46 123.8(4) . . ?
C49A C46 C48 118.5(10) . . ?
C49A C46 C48A 113.0(9) . . ?
C49A C46 C45 116.2(7) . . ?
C48 C46 C45 115.8(6) . . ?
C48A C46 C45 109.9(9) . . ?
C48 C46 C49 109.5(6) . . ?
C48A C46 C49 98.9(9) . . ?
C45 C46 C49 107.7(5) . . ?
C49A C46 C47 83.6(7) . . ?
C48 C46 C47 108.2(6) . . ?
C48A C46 C47 123.7(8) . . ?
C45 C46 C47 108.7(5) . . ?
C49 C46 C47 106.6(5) . . ?
C49A C46 C47A 107.6(7) . . ?
C48 C46 C47A 90.0(7) . . ?
C48A C46 C47A 106.0(8) . . ?
C45 C46 C47A 103.2(6) . . ?
C49 C46 C47A 130.3(7) . . ?
C46 C47 H47A 109.5 . . ?
C46 C47 H47B 109.5 . . ?
C46 C47 H47C 109.5 . . ?
C46 C48 H48A 109.5 . . ?
C46 C48 H48B 109.5 . . ?
C46 C48 H48C 109.5 . . ?
C46 C49 H49A 109.5 . . ?
C46 C49 H49B 109.5 . . ?
C46 C49 H49C 109.5 . . ?
C46 C47A H47D 109.5 . . ?
C46 C47A H47E 109.5 . . ?
H47D C47A H47E 109.5 . . ?
C46 C47A H47F 109.5 . . ?
H47D C47A H47F 109.5 . . ?
H47E C47A H47F 109.5 . . ?
C46 C48A H48D 109.5 . . ?
C46 C48A H48E 109.5 . . ?
H48D C48A H48E 109.5 . . ?
C46 C48A H48F 109.5 . . ?
H48D C48A H48F 109.5 . . ?
H48E C48A H48F 109.5 . . ?
C46 C49A H49D 109.5 . . ?
C46 C49A H49E 109.5 . . ?
H49D C49A H49E 109.5 . . ?
C46 C49A H49F 109.5 . . ?
H49D C49A H49F 109.5 . . ?
H49E C49A H49F 109.5 . . ?
C45 C50 C37 123.5(4) . . ?
C45 C50 H50 118.3 . . ?
C37 C50 H50 118.3 . . ?
O3 Zn2 O4 93.38(11) . . ?
O3 Zn2 N6 151.64(11) . . ?
O4 Zn2 N6 89.15(11) . . ?
O3 Zn2 N5 88.00(11) . . ?
O4 Zn2 N5 158.07(11) . . ?
N6 Zn2 N5 79.62(11) . . ?
O3 Zn2 N4 105.47(12) . . ?
O4 Zn2 N4 98.12(12) . . ?
N6 Zn2 N4 102.11(12) . . ?
N5 Zn2 N4 102.60(12) . . ?
C51 P2 C57 104.1(2) . . ?
C51 P2 C63 100.1(2) . . ?
C57 P2 C63 100.73(19) . . ?
C73 O3 Zn2 128.6(2) . . ?
C88 O4 Zn2 130.3(2) . . ?
C64 N4 C65 117.7(3) . . ?
C64 N4 Zn2 118.9(3) . . ?
C65 N4 Zn2 123.0(3) . . ?
C71 N5 C70 123.2(3) . . ?
C71 N5 Zn2 122.4(2) . . ?
C70 N5 Zn2 113.3(2) . . ?
C86 N6 C69 121.7(3) . . ?
C86 N6 Zn2 124.5(2) . . ?
C69 N6 Zn2 113.7(2) . . ?
C56 C51 C52 118.0(5) . . ?
C56 C51 P2 117.5(4) . . ?
C52 C51 P2 124.5(3) . . ?
C53 C52 C51 120.7(5) . . ?
C53 C52 H52 119.7 . . ?
C51 C52 H52 119.7 . . ?
C54 C53 C52 120.5(5) . . ?
C54 C53 H53 119.8 . . ?
C52 C53 H53 119.8 . . ?
C53 C54 C55 119.3(5) . . ?
C53 C54 H54 120.3 . . ?
C55 C54 H54 120.3 . . ?
C56 C55 C54 120.2(5) . . ?
C56 C55 H55 119.9 . . ?
C54 C55 H55 119.9 . . ?
C55 C56 C51 121.3(5) . . ?
C55 C56 H56 119.4 . . ?
C51 C56 H56 119.4 . . ?
C62 C57 C58 117.0(5) . . ?
C62 C57 P2 126.3(4) . . ?
C58 C57 P2 116.6(4) . . ?
C59 C58 C57 122.2(5) . . ?
C59 C58 H58 118.9 . . ?
C57 C58 H58 118.9 . . ?
C60 C59 C58 119.5(5) . . ?
C60 C59 H59 120.2 . . ?
C58 C59 H59 120.2 . . ?
C59 C60 C61 119.6(5) . . ?
C59 C60 H60 120.2 . . ?
C61 C60 H60 120.2 . . ?
C60 C61 C62 119.4(5) . . ?
C60 C61 H61 120.3 . . ?
C62 C61 H61 120.3 . . ?
C57 C62 C61 122.3(5) . . ?
C57 C62 H62 118.8 . . ?
C61 C62 H62 118.8 . . ?
C64 C63 C67 116.5(4) . . ?
C64 C63 P2 124.7(3) . . ?
C67 C63 P2 118.8(3) . . ?
N4 C64 C63 124.4(4) . . ?
N4 C64 H64 117.8 . . ?
C63 C64 H64 117.8 . . ?
N4 C65 C66 122.2(4) . . ?
N4 C65 H65 118.9 . . ?
C66 C65 H65 118.9 . . ?
C65 C66 C67 119.0(4) . . ?
C65 C66 H66 120.5 . . ?
C67 C66 H66 120.5 . . ?
C66 C67 C63 120.1(4) . . ?
C66 C67 H67 119.9 . . ?
C63 C67 H67 119.9 . . ?
C69 C68 C70 121.7(3) . 2_655 ?
C69 C68 H68 119.1 . . ?
C70 C68 H68 119.1 2_655 . ?
C68 C69 N6 124.7(3) . . ?
C68 C69 C70 119.6(3) . . ?
N6 C69 C70 115.7(3) . . ?
C68 C70 N5 125.3(3) 2_655 . ?
C68 C70 C69 118.6(3) 2_655 . ?
N5 C70 C69 116.0(3) . . ?
N5 C71 C72 125.9(3) . . ?
N5 C71 H71 117.1 . . ?
C72 C71 H71 117.1 . . ?
C73 C72 C85 120.5(3) . . ?
C73 C72 C71 123.9(3) . . ?
C85 C72 C71 115.5(3) . . ?
O3 C73 C72 122.4(3) . . ?
O3 C73 C74 119.4(3) . . ?
C72 C73 C74 118.2(3) . . ?
C79 C74 C73 118.3(4) . . ?
C79 C74 C75 122.4(3) . . ?
C73 C74 C75 119.4(3) . . ?
C76 C75 C78 109.8(4) . . ?
C76 C75 C74 109.8(3) . . ?
C78 C75 C74 110.3(3) . . ?
C76 C75 C77 107.3(3) . . ?
C78 C75 C77 107.6(4) . . ?
C74 C75 C77 111.9(3) . . ?
C75 C76 H76A 109.5 . . ?
C75 C76 H76B 109.5 . . ?
H76A C76 H76B 109.5 . . ?
C75 C76 H76C 109.5 . . ?
H76A C76 H76C 109.5 . . ?
H76B C76 H76C 109.5 . . ?
C75 C77 H77A 109.5 . . ?
C75 C77 H77B 109.5 . . ?
H77A C77 H77B 109.5 . . ?
C75 C77 H77C 109.5 . . ?
H77A C77 H77C 109.5 . . ?
H77B C77 H77C 109.5 . . ?
C75 C78 H78A 109.5 . . ?
C75 C78 H78B 109.5 . . ?
H78A C78 H78B 109.5 . . ?
C75 C78 H78C 109.5 . . ?
H78A C78 H78C 109.5 . . ?
H78B C78 H78C 109.5 . . ?
C74 C79 C80 125.2(4) . . ?
C74 C79 H79 117.4 . . ?
C80 C79 H79 117.4 . . ?
C85 C80 C79 116.1(4) . . ?
C85 C80 C81 123.8(4) . . ?
C79 C80 C81 120.1(3) . . ?
C84 C81 C82 109.4(4) . . ?
C84 C81 C80 111.7(3) . . ?
C82 C81 C80 110.1(3) . . ?
C84 C81 C83 108.3(4) . . ?
C82 C81 C83 107.6(4) . . ?
C80 C81 C83 109.7(4) . . ?
C81 C82 H82A 109.5 . . ?
C81 C82 H82B 109.5 . . ?
H82A C82 H82B 109.5 . . ?
C81 C82 H82C 109.5 . . ?
H82A C82 H82C 109.5 . . ?
H82B C82 H82C 109.5 . . ?
C81 C83 H83A 109.5 . . ?
C81 C83 H83B 109.5 . . ?
H83A C83 H83B 109.5 . . ?
C81 C83 H83C 109.5 . . ?
H83A C83 H83C 109.5 . . ?
H83B C83 H83C 109.5 . . ?
C81 C84 H84A 109.5 . . ?
C81 C84 H84B 109.5 . . ?
H84A C84 H84B 109.5 . . ?
C81 C84 H84C 109.5 . . ?
H84A C84 H84C 109.5 . . ?
H84B C84 H84C 109.5 . . ?
C80 C85 C72 121.8(4) . . ?
C80 C85 H85 119.1 . . ?
C72 C85 H85 119.1 . . ?
N6 C86 C87 126.6(4) . . ?
N6 C86 H86 116.7 . . ?
C87 C86 H86 116.7 . . ?
C100 C87 C86 116.1(3) . . ?
C100 C87 C88 119.6(3) . . ?
C86 C87 C88 124.3(3) . . ?
O4 C88 C89 120.1(3) . . ?
O4 C88 C87 122.3(3) . . ?
C89 C88 C87 117.6(3) . . ?
C94 C89 C88 118.5(4) . . ?
C94 C89 C90 122.4(4) . . ?
C88 C89 C90 119.1(3) . . ?
C92 C90 C93 107.8(4) . . ?
C92 C90 C89 111.5(4) . . ?
C93 C90 C89 110.3(4) . . ?
C92 C90 C91 107.4(4) . . ?
C93 C90 C91 109.9(4) . . ?
C89 C90 C91 109.7(3) . . ?
C90 C91 H91A 109.5 . . ?
C90 C91 H91B 109.5 . . ?
H91A C91 H91B 109.5 . . ?
C90 C91 H91C 109.5 . . ?
H91A C91 H91C 109.5 . . ?
H91B C91 H91C 109.5 . . ?
C90 C92 H92A 109.5 . . ?
C90 C92 H92B 109.5 . . ?
H92A C92 H92B 109.5 . . ?
C90 C92 H92C 109.5 . . ?
H92A C92 H92C 109.5 . . ?
H92B C92 H92C 109.5 . . ?
C90 C93 H93A 109.5 . . ?
C90 C93 H93B 109.5 . . ?
H93A C93 H93B 109.5 . . ?
C90 C93 H93C 109.5 . . ?
H93A C93 H93C 109.5 . . ?
H93B C93 H93C 109.5 . . ?
C89 C94 C95 125.4(4) . . ?
C89 C94 H94 117.3 . . ?
C95 C94 H94 117.3 . . ?
C100 C95 C94 116.0(4) . . ?
C100 C95 C96 123.0(4) . . ?
C94 C95 C96 121.0(4) . . ?
C99A C96 C97 125.7(7) . . ?
C99A C96 C98A 115.7(8) . . ?
C97 C96 C98A 83.5(7) . . ?
C99A C96 C95 108.0(7) . . ?
C97 C96 C95 112.0(5) . . ?
C98A C96 C95 109.4(6) . . ?
C99A C96 C98 83.7(7) . . ?
C97 C96 C98 111.1(6) . . ?
C95 C96 C98 113.2(4) . . ?
C99A C96 C97A 111.1(7) . . ?
C98A C96 C97A 104.0(8) . . ?
C95 C96 C97A 108.4(7) . . ?
C98 C96 C97A 128.3(8) . . ?
C97 C96 C99 108.1(5) . . ?
C98A C96 C99 133.0(8) . . ?
C95 C96 C99 107.7(5) . . ?
C98 C96 C99 104.2(6) . . ?
C97A C96 C99 90.5(6) . . ?
C96 C97 H97A 109.5 . . ?
C96 C97 H97B 109.5 . . ?
C96 C97 H97C 109.5 . . ?
C96 C98 H98A 109.5 . . ?
C96 C98 H98B 109.5 . . ?
C96 C98 H98C 109.5 . . ?
C96 C99 H99A 109.5 . . ?
C96 C99 H99B 109.5 . . ?
C96 C99 H99C 109.5 . . ?
C96 C97A H97D 109.5 . . ?
C96 C97A H97E 109.5 . . ?
H97D C97A H97E 109.5 . . ?
C96 C97A H97F 109.5 . . ?
H97D C97A H97F 109.5 . . ?
H97E C97A H97F 109.5 . . ?
C96 C98A H98D 109.5 . . ?
C96 C98A H98E 109.5 . . ?
H98D C98A H98E 109.5 . . ?
C96 C98A H98F 109.5 . . ?
H98D C98A H98F 109.5 . . ?
H98E C98A H98F 109.5 . . ?
C96 C99A H99D 109.5 . . ?
C96 C99A H99E 109.5 . . ?
H99D C99A H99E 109.5 . . ?
C96 C99A H99F 109.5 . . ?
H99D C99A H99F 109.5 . . ?
H99E C99A H99F 109.5 . . ?
C95 C100 C87 122.9(4) . . ?
C95 C100 H100 118.6 . . ?
C87 C100 H100 118.6 . . ?
Cl2 C101 Cl1 111.2(5) . . ?
Cl2 C101 H10A 109.4 . . ?
Cl1 C101 H10A 109.4 . . ?
Cl2 C101 H10B 109.4 . . ?
Cl1 C101 H10B 109.4 . . ?
H10A C101 H10B 108.0 . . ?

loop_
_geom_bond_atom_site_label_1
_geom_bond_atom_site_label_2
_geom_bond_distance
_geom_bond_site_symmetry_2
_geom_bond_publ_flag
Zn1 O1 1.962(3) . ?
Zn1 O2 1.964(2) . ?
Zn1 N2 2.070(3) . ?
Zn1 N3 2.102(3) . ?
Zn1 N1 2.107(3) . ?
P1 C1 1.833(5) . ?
P1 C7 1.834(5) . ?
P1 C13 1.839(4) . ?
O1 C23 1.302(5) . ?
O2 C38 1.303(4) . ?
N1 C15 1.330(5) . ?
N1 C14 1.339(5) . ?
N2 C21 1.307(5) . ?
N2 C20 1.401(5) . ?
N3 C36 1.292(5) . ?
N3 C19 1.427(5) . ?
C1 C6 1.381(7) . ?
C1 C2 1.392(7) . ?
C2 C3 1.380(7) . ?
C2 H2 0.9500 . ?
C3 C4 1.367(7) . ?
C3 H3 0.9500 . ?
C4 C5 1.373(8) . ?
C4 H4 0.9500 . ?
C5 C6 1.376(8) . ?
C5 H5 0.9500 . ?
C6 H6 0.9500 . ?
C7 C8 1.380(6) . ?
C7 C12 1.395(6) . ?
C8 C9 1.378(7) . ?
C8 H8 0.9500 . ?
C9 C10 1.384(7) . ?
C9 H9 0.9500 . ?
C10 C11 1.362(7) . ?
C10 H10 0.9500 . ?
C11 C12 1.383(7) . ?
C11 H11 0.9500 . ?
C12 H12 0.9500 . ?
C13 C14 1.389(6) . ?
C13 C17 1.391(6) . ?
C14 H14 0.9500 . ?
C15 C16 1.368(7) . ?
C15 H15 0.9500 . ?
C16 C17 1.357(7) . ?
C16 H16 0.9500 . ?
C17 H17 0.9500 . ?
C18 C19 1.376(5) . ?
C18 C20 1.391(5) 2 ?
C18 H18 0.9500 . ?
C19 C20 1.412(5) . ?
C20 C18 1.392(5) 2 ?
C21 C22 1.424(5) . ?
C21 H21 0.9500 . ?
C22 C35 1.415(5) . ?
C22 C23 1.430(5) . ?
C23 C24 1.437(5) . ?
C24 C29 1.382(6) . ?
C24 C25 1.542(6) . ?
C25 C28 1.538(6) . ?
C25 C27 1.538(6) . ?
C25 C26 1.546(6) . ?
C26 H26A 0.9800 . ?
C26 H26B 0.9800 . ?
C26 H26C 0.9800 . ?
C27 H27A 0.9800 . ?
C27 H27B 0.9800 . ?
C27 H27C 0.9800 . ?
C28 H28A 0.9800 . ?
C28 H28B 0.9800 . ?
C28 H28C 0.9800 . ?
C29 C30 1.410(6) . ?
C29 H29 0.9500 . ?
C30 C35 1.366(6) . ?
C30 C31 1.520(6) . ?
C31 C32A 1.407(14) . ?
C31 C33 1.449(11) . ?
C31 C34 1.471(9) . ?
C31 C33A 1.578(13) . ?
C31 C34A 1.585(13) . ?
C31 C32 1.626(11) . ?
C32 H32A 0.9800 . ?
C32 H32B 0.9800 . ?
C32 H32C 0.9800 . ?
C33 H33A 0.9800 . ?
C33 H33B 0.9800 . ?
C33 H33C 0.9800 . ?
C34 H34A 0.9800 . ?
C34 H34B 0.9800 . ?
C34 H34C 0.9800 . ?
C32A H32D 0.9800 . ?
C32A H32E 0.9800 . ?
C32A H32F 0.9800 . ?
C33A H33D 0.9800 . ?
C33A H33E 0.9800 . ?
C33A H33F 0.9800 . ?
C34A H34D 0.9800 . ?
C34A H34E 0.9800 . ?
C34A H34F 0.9800 . ?
C35 H35 0.9500 . ?
C36 C37 1.417(5) . ?
C36 H36 0.9500 . ?
C37 C50 1.407(5) . ?
C37 C38 1.442(5) . ?
C38 C39 1.427(5) . ?
C39 C44 1.383(5) . ?
C39 C40 1.545(5) . ?
C40 C41 1.529(6) . ?
C40 C42 1.531(6) . ?
C40 C43 1.536(6) . ?
C41 H41A 0.9800 . ?
C41 H41B 0.9800 . ?
C41 H41C 0.9800 . ?
C42 H42A 0.9800 . ?
C42 H42B 0.9800 . ?
C42 H42C 0.9800 . ?
C43 H43A 0.9800 . ?
C43 H43B 0.9800 . ?
C43 H43C 0.9800 . ?
C44 C45 1.415(6) . ?
C44 H44 0.9500 . ?
C45 C50 1.375(5) . ?
C45 C46 1.525(6) . ?
C46 C49A 1.499(11) . ?
C46 C48 1.500(10) . ?
C46 C48A 1.500(12) . ?
C46 C49 1.562(9) . ?
C46 C47 1.567(9) . ?
C46 C47A 1.609(13) . ?
C47 H47A 0.9800 . ?
C47 H47B 0.9800 . ?
C47 H47C 0.9800 . ?
C48 H48A 0.9800 . ?
C48 H48B 0.9800 . ?
C48 H48C 0.9800 . ?
C49 H49A 0.9800 . ?
C49 H49B 0.9800 . ?
C49 H49C 0.9800 . ?
C47A H47D 0.9800 . ?
C47A H47E 0.9800 . ?
C47A H47F 0.9800 . ?
C48A H48D 0.9800 . ?
C48A H48E 0.9800 . ?
C48A H48F 0.9800 . ?
C49A H49D 0.9800 . ?
C49A H49E 0.9800 . ?
C49A H49F 0.9800 . ?
C50 H50 0.9500 . ?
Zn2 O3 1.951(3) . ?
Zn2 O4 1.964(2) . ?
Zn2 N6 2.072(3) . ?
Zn2 N5 2.086(3) . ?
Zn2 N4 2.090(3) . ?
P2 C51 1.830(5) . ?
P2 C57 1.839(5) . ?
P2 C63 1.847(4) . ?
O3 C73 1.307(4) . ?
O4 C88 1.300(4) . ?
N4 C64 1.339(5) . ?
N4 C65 1.347(5) . ?
N5 C71 1.301(5) . ?
N5 C70 1.411(5) . ?
N6 C86 1.305(5) . ?
N6 C69 1.417(5) . ?
C51 C56 1.388(6) . ?
C51 C52 1.389(6) . ?
C52 C53 1.385(7) . ?
C52 H52 0.9500 . ?
C53 C54 1.367(8) . ?
C53 H53 0.9500 . ?
C54 C55 1.391(9) . ?
C54 H54 0.9500 . ?
C55 C56 1.368(8) . ?
C55 H55 0.9500 . ?
C56 H56 0.9500 . ?
C57 C62 1.371(6) . ?
C57 C58 1.393(7) . ?
C58 C59 1.386(7) . ?
C58 H58 0.9500 . ?
C59 C60 1.377(8) . ?
C59 H59 0.9500 . ?
C60 C61 1.389(7) . ?
C60 H60 0.9500 . ?
C61 C62 1.391(7) . ?
C61 H61 0.9500 . ?
C62 H62 0.9500 . ?
C63 C64 1.369(6) . ?
C63 C67 1.398(6) . ?
C64 H64 0.9500 . ?
C65 C66 1.370(6) . ?
C65 H65 0.9500 . ?
C66 C67 1.373(6) . ?
C66 H66 0.9500 . ?
C67 H67 0.9500 . ?
C68 C69 1.380(5) . ?
C68 C70 1.385(5) 2_655 ?
C68 H68 0.9500 . ?
C69 C70 1.428(5) . ?
C70 C68 1.385(5) 2_655 ?
C71 C72 1.449(5) . ?
C71 H71 0.9500 . ?
C72 C73 1.412(5) . ?
C72 C85 1.429(5) . ?
C73 C74 1.434(5) . ?
C74 C79 1.379(5) . ?
C74 C75 1.542(5) . ?
C75 C76 1.528(6) . ?
C75 C78 1.538(6) . ?
C75 C77 1.543(6) . ?
C76 H76A 0.9800 . ?
C76 H76B 0.9800 . ?
C76 H76C 0.9800 . ?
C77 H77A 0.9800 . ?
C77 H77B 0.9800 . ?
C77 H77C 0.9800 . ?
C78 H78A 0.9800 . ?
C78 H78B 0.9800 . ?
C78 H78C 0.9800 . ?
C79 C80 1.412(6) . ?
C79 H79 0.9500 . ?
C80 C85 1.379(5) . ?
C80 C81 1.536(6) . ?
C81 C84 1.513(6) . ?
C81 C82 1.530(6) . ?
C81 C83 1.548(6) . ?
C82 H82A 0.9800 . ?
C82 H82B 0.9800 . ?
C82 H82C 0.9800 . ?
C83 H83A 0.9800 . ?
C83 H83B 0.9800 . ?
C83 H83C 0.9800 . ?
C84 H84A 0.9800 . ?
C84 H84B 0.9800 . ?
C84 H84C 0.9800 . ?
C85 H85 0.9500 . ?
C86 C87 1.420(5) . ?
C86 H86 0.9500 . ?
C87 C100 1.415(6) . ?
C87 C88 1.438(5) . ?
C88 C89 1.429(5) . ?
C89 C94 1.376(6) . ?
C89 C90 1.544(6) . ?
C90 C92 1.525(6) . ?
C90 C93 1.543(6) . ?
C90 C91 1.544(6) . ?
C91 H91A 0.9800 . ?
C91 H91B 0.9800 . ?
C91 H91C 0.9800 . ?
C92 H92A 0.9800 . ?
C92 H92B 0.9800 . ?
C92 H92C 0.9800 . ?
C93 H93A 0.9800 . ?
C93 H93B 0.9800 . ?
C93 H93C 0.9800 . ?
C94 C95 1.398(6) . ?
C94 H94 0.9500 . ?
C95 C100 1.370(6) . ?
C95 C96 1.542(6) . ?
C96 C99A 1.429(11) . ?
C96 C97 1.455(9) . ?
C96 C98A 1.534(11) . ?
C96 C98 1.544(8) . ?
C96 C97A 1.605(11) . ?
C96 C99 1.634(9) . ?
C97 H97A 0.9800 . ?
C97 H97B 0.9800 . ?
C97 H97C 0.9800 . ?
C98 H98A 0.9800 . ?
C98 H98B 0.9800 . ?
C98 H98C 0.9800 . ?
C99 H99A 0.9800 . ?
C99 H99B 0.9800 . ?
C99 H99C 0.9800 . ?
C97A H97D 0.9800 . ?
C97A H97E 0.9800 . ?
C97A H97F 0.9800 . ?
C98A H98D 0.9800 . ?
C98A H98E 0.9800 . ?
C98A H98F 0.9800 . ?
C99A H99D 0.9800 . ?
C99A H99E 0.9800 . ?
C99A H99F 0.9800 . ?
C100 H100 0.9500 . ?
Cl1 C101 1.828(9) . ?
Cl2 C101 1.649(8) . ?
C101 H10A 0.9900 . ?
C101 H10B 0.9900 . ?

loop_
_geom_torsion_atom_site_label_1
_geom_torsion_atom_site_label_2
_geom_torsion_atom_site_label_3
_geom_torsion_atom_site_label_4
_geom_torsion
_geom_torsion_site_symmetry_1
_geom_torsion_site_symmetry_2
_geom_torsion_site_symmetry_3
_geom_torsion_site_symmetry_4
_geom_torsion_publ_flag
O2 Zn1 O1 C23 -158.8(3) . . . . ?
N2 Zn1 O1 C23 -5.1(3) . . . . ?
N3 Zn1 O1 C23 -64.4(5) . . . . ?
N1 Zn1 O1 C23 103.7(3) . . . . ?
O1 Zn1 O2 C38 -171.8(3) . . . . ?
N2 Zn1 O2 C38 89.1(4) . . . . ?
N3 Zn1 O2 C38 30.4(3) . . . . ?
N1 Zn1 O2 C38 -69.1(3) . . . . ?
O1 Zn1 N1 C15 -6.1(3) . . . . ?
O2 Zn1 N1 C15 -102.1(3) . . . . ?
N2 Zn1 N1 C15 88.0(3) . . . . ?
N3 Zn1 N1 C15 169.3(3) . . . . ?
O1 Zn1 N1 C14 164.3(3) . . . . ?
O2 Zn1 N1 C14 68.3(3) . . . . ?
N2 Zn1 N1 C14 -101.6(3) . . . . ?
N3 Zn1 N1 C14 -20.3(3) . . . . ?
O1 Zn1 N2 C21 4.8(3) . . . . ?
O2 Zn1 N2 C21 105.1(3) . . . . ?
N3 Zn1 N2 C21 165.4(3) . . . . ?
N1 Zn1 N2 C21 -97.9(3) . . . . ?
O1 Zn1 N2 C20 -174.5(2) . . . . ?
O2 Zn1 N2 C20 -74.3(4) . . . . ?
N3 Zn1 N2 C20 -13.9(2) . . . . ?
N1 Zn1 N2 C20 82.8(3) . . . . ?
O1 Zn1 N3 C36 -113.2(4) . . . . ?
O2 Zn1 N3 C36 -17.3(3) . . . . ?
N2 Zn1 N3 C36 -174.4(3) . . . . ?
N1 Zn1 N3 C36 78.6(3) . . . . ?
O1 Zn1 N3 C19 74.3(4) . . . . ?
O2 Zn1 N3 C19 170.1(2) . . . . ?
N2 Zn1 N3 C19 13.0(2) . . . . ?
N1 Zn1 N3 C19 -93.9(2) . . . . ?
C7 P1 C1 C6 122.3(4) . . . . ?
C13 P1 C1 C6 -132.1(4) . . . . ?
C7 P1 C1 C2 -58.1(5) . . . . ?
C13 P1 C1 C2 47.5(5) . . . . ?
C6 C1 C2 C3 -2.5(7) . . . . ?
P1 C1 C2 C3 177.9(4) . . . . ?
C1 C2 C3 C4 1.6(8) . . . . ?
C2 C3 C4 C5 -0.5(9) . . . . ?
C3 C4 C5 C6 0.4(10) . . . . ?
C4 C5 C6 C1 -1.4(10) . . . . ?
C2 C1 C6 C5 2.4(9) . . . . ?
P1 C1 C6 C5 -177.9(5) . . . . ?
C1 P1 C7 C8 -15.9(4) . . . . ?
C13 P1 C7 C8 -121.3(4) . . . . ?
C1 P1 C7 C12 169.0(4) . . . . ?
C13 P1 C7 C12 63.6(4) . . . . ?
C12 C7 C8 C9 -0.6(7) . . . . ?
P1 C7 C8 C9 -175.7(4) . . . . ?
C7 C8 C9 C10 1.0(8) . . . . ?
C8 C9 C10 C11 -0.9(8) . . . . ?
C9 C10 C11 C12 0.3(8) . . . . ?
C10 C11 C12 C7 0.1(8) . . . . ?
C8 C7 C12 C11 0.1(7) . . . . ?
P1 C7 C12 C11 175.5(4) . . . . ?
C1 P1 C13 C14 -92.4(4) . . . . ?
C7 P1 C13 C14 13.9(4) . . . . ?
C1 P1 C13 C17 89.2(4) . . . . ?
C7 P1 C13 C17 -164.4(4) . . . . ?
C15 N1 C14 C13 -0.6(6) . . . . ?
Zn1 N1 C14 C13 -171.2(3) . . . . ?
C17 C13 C14 N1 -0.6(6) . . . . ?
P1 C13 C14 N1 -178.9(3) . . . . ?
C14 N1 C15 C16 1.1(6) . . . . ?
Zn1 N1 C15 C16 171.8(4) . . . . ?
N1 C15 C16 C17 -0.6(8) . . . . ?
C15 C16 C17 C13 -0.6(8) . . . . ?
C14 C13 C17 C16 1.2(7) . . . . ?
P1 C13 C17 C16 179.6(4) . . . . ?
C20 C18 C19 C20 1.7(6) 2 . . . ?
C20 C18 C19 N3 -178.6(3) 2 . . . ?
C36 N3 C19 C18 -2.8(6) . . . . ?
Zn1 N3 C19 C18 169.9(3) . . . . ?
C36 N3 C19 C20 176.9(3) . . . . ?
Zn1 N3 C19 C20 -10.3(4) . . . . ?
C21 N2 C20 C18 13.3(6) . . . 2 ?
Zn1 N2 C20 C18 -167.3(3) . . . 2 ?
C21 N2 C20 C19 -166.5(3) . . . . ?
Zn1 N2 C20 C19 12.8(4) . . . . ?
C18 C19 C20 C18 -1.6(6) . . . 2 ?
N3 C19 C20 C18 178.6(3) . . . 2 ?
C18 C19 C20 N2 178.3(3) . . . . ?
N3 C19 C20 N2 -1.5(5) . . . . ?
C20 N2 C21 C22 176.3(4) . . . . ?
Zn1 N2 C21 C22 -2.9(6) . . . . ?
N2 C21 C22 C35 178.8(4) . . . . ?
N2 C21 C22 C23 -1.2(6) . . . . ?
Zn1 O1 C23 C22 2.9(5) . . . . ?
Zn1 O1 C23 C24 -177.4(3) . . . . ?
C35 C22 C23 O1 -178.6(4) . . . . ?
C21 C22 C23 O1 1.5(6) . . . . ?
C35 C22 C23 C24 1.7(5) . . . . ?
C21 C22 C23 C24 -178.3(3) . . . . ?
O1 C23 C24 C29 179.6(3) . . . . ?
C22 C23 C24 C29 -0.7(5) . . . . ?
O1 C23 C24 C25 0.9(5) . . . . ?
C22 C23 C24 C25 -179.4(3) . . . . ?
C29 C24 C25 C28 -119.2(4) . . . . ?
C23 C24 C25 C28 59.5(5) . . . . ?
C29 C24 C25 C27 119.6(4) . . . . ?
C23 C24 C25 C27 -61.7(5) . . . . ?
C29 C24 C25 C26 -0.2(6) . . . . ?
C23 C24 C25 C26 178.5(4) . . . . ?
C23 C24 C29 C30 -1.0(6) . . . . ?
C25 C24 C29 C30 177.7(4) . . . . ?
C24 C29 C30 C35 1.6(6) . . . . ?
C24 C29 C30 C31 -178.5(5) . . . . ?
C35 C30 C31 C32A 101.1(8) . . . . ?
C29 C30 C31 C32A -78.8(8) . . . . ?
C35 C30 C31 C33 -119.2(6) . . . . ?
C29 C30 C31 C33 60.9(8) . . . . ?
C35 C30 C31 C34 12.4(9) . . . . ?
C29 C30 C31 C34 -167.5(7) . . . . ?
C35 C30 C31 C33A -135.5(8) . . . . ?
C29 C30 C31 C33A 44.6(9) . . . . ?
C35 C30 C31 C34A -20.2(10) . . . . ?
C29 C30 C31 C34A 159.9(8) . . . . ?
C35 C30 C31 C32 127.0(6) . . . . ?
C29 C30 C31 C32 -52.9(7) . . . . ?
C29 C30 C35 C22 -0.5(6) . . . . ?
C31 C30 C35 C22 179.6(5) . . . . ?
C21 C22 C35 C30 178.9(4) . . . . ?
C23 C22 C35 C30 -1.1(6) . . . . ?
C19 N3 C36 C37 177.0(4) . . . . ?
Zn1 N3 C36 C37 5.1(6) . . . . ?
N3 C36 C37 C50 -176.1(4) . . . . ?
N3 C36 C37 C38 4.8(6) . . . . ?
Zn1 O2 C38 C39 152.3(3) . . . . ?
Zn1 O2 C38 C37 -30.3(5) . . . . ?
C50 C37 C38 O2 -171.8(4) . . . . ?
C36 C37 C38 O2 7.3(6) . . . . ?
C50 C37 C38 C39 5.7(5) . . . . ?
C36 C37 C38 C39 -175.2(4) . . . . ?
O2 C38 C39 C44 171.0(3) . . . . ?
C37 C38 C39 C44 -6.5(5) . . . . ?
O2 C38 C39 C40 -7.8(5) . . . . ?
C37 C38 C39 C40 174.7(3) . . . . ?
C44 C39 C40 C41 8.2(5) . . . . ?
C38 C39 C40 C41 -173.0(4) . . . . ?
C44 C39 C40 C42 -112.3(4) . . . . ?
C38 C39 C40 C42 66.5(4) . . . . ?
C44 C39 C40 C43 127.7(4) . . . . ?
C38 C39 C40 C43 -53.5(5) . . . . ?
C38 C39 C44 C45 2.3(6) . . . . ?
C40 C39 C44 C45 -178.9(4) . . . . ?
C39 C44 C45 C50 2.8(6) . . . . ?
C39 C44 C45 C46 -176.7(4) . . . . ?
C50 C45 C46 C49A 29.9(9) . . . . ?
C44 C45 C46 C49A -150.7(7) . . . . ?
C50 C45 C46 C48 175.9(6) . . . . ?
C44 C45 C46 C48 -4.7(8) . . . . ?
C50 C45 C46 C48A 159.7(7) . . . . ?
C44 C45 C46 C48A -20.8(9) . . . . ?
C50 C45 C46 C49 53.0(7) . . . . ?
C44 C45 C46 C49 -127.6(6) . . . . ?
C50 C45 C46 C47 -62.2(6) . . . . ?
C44 C45 C46 C47 117.3(5) . . . . ?
C50 C45 C46 C47A -87.6(7) . . . . ?
C44 C45 C46 C47A 91.9(7) . . . . ?
C44 C45 C50 C37 -3.6(6) . . . . ?
C46 C45 C50 C37 175.9(4) . . . . ?
C36 C37 C50 C45 -179.7(4) . . . . ?
C38 C37 C50 C45 -0.6(6) . . . . ?
O4 Zn2 O3 C73 -169.9(3) . . . . ?
N6 Zn2 O3 C73 95.6(4) . . . . ?
N5 Zn2 O3 C73 32.0(3) . . . . ?
N4 Zn2 O3 C73 -70.5(3) . . . . ?
O3 Zn2 O4 C88 -170.8(3) . . . . ?
N6 Zn2 O4 C88 -19.0(3) . . . . ?
N5 Zn2 O4 C88 -77.7(4) . . . . ?
N4 Zn2 O4 C88 83.1(3) . . . . ?
O3 Zn2 N4 C64 -165.8(3) . . . . ?
O4 Zn2 N4 C64 -70.0(3) . . . . ?
N6 Zn2 N4 C64 20.9(3) . . . . ?
N5 Zn2 N4 C64 102.8(3) . . . . ?
O3 Zn2 N4 C65 6.6(3) . . . . ?
O4 Zn2 N4 C65 102.4(3) . . . . ?
N6 Zn2 N4 C65 -166.7(3) . . . . ?
N5 Zn2 N4 C65 -84.8(3) . . . . ?
O3 Zn2 N5 C71 -26.2(3) . . . . ?
O4 Zn2 N5 C71 -120.3(3) . . . . ?
N6 Zn2 N5 C71 179.4(3) . . . . ?
N4 Zn2 N5 C71 79.2(3) . . . . ?
O3 Zn2 N5 C70 165.2(2) . . . . ?
O4 Zn2 N5 C70 71.2(4) . . . . ?
N6 Zn2 N5 C70 10.9(2) . . . . ?
N4 Zn2 N5 C70 -89.4(2) . . . . ?
O3 Zn2 N6 C86 107.0(3) . . . . ?
O4 Zn2 N6 C86 11.5(3) . . . . ?
N5 Zn2 N6 C86 172.6(3) . . . . ?
N4 Zn2 N6 C86 -86.6(3) . . . . ?
O3 Zn2 N6 C69 -76.7(3) . . . . ?
O4 Zn2 N6 C69 -172.3(2) . . . . ?
N5 Zn2 N6 C69 -11.2(2) . . . . ?
N4 Zn2 N6 C69 89.6(2) . . . . ?
C57 P2 C51 C56 -120.5(4) . . . . ?
C63 P2 C51 C56 135.6(4) . . . . ?
C57 P2 C51 C52 61.6(5) . . . . ?
C63 P2 C51 C52 -42.3(5) . . . . ?
C56 C51 C52 C53 2.1(8) . . . . ?
P2 C51 C52 C53 180.0(4) . . . . ?
C51 C52 C53 C54 -1.9(8) . . . . ?
C52 C53 C54 C55 0.0(10) . . . . ?
C53 C54 C55 C56 1.6(11) . . . . ?
C54 C55 C56 C51 -1.3(10) . . . . ?
C52 C51 C56 C55 -0.5(8) . . . . ?
P2 C51 C56 C55 -178.5(5) . . . . ?
C51 P2 C57 C62 1.9(4) . . . . ?
C63 P2 C57 C62 105.3(4) . . . . ?
C51 P2 C57 C58 178.1(3) . . . . ?
C63 P2 C57 C58 -78.5(4) . . . . ?
C62 C57 C58 C59 -1.5(7) . . . . ?
P2 C57 C58 C59 -178.1(4) . . . . ?
C57 C58 C59 C60 1.3(8) . . . . ?
C58 C59 C60 C61 -0.7(8) . . . . ?
C59 C60 C61 C62 0.4(7) . . . . ?
C58 C57 C62 C61 1.2(7) . . . . ?
P2 C57 C62 C61 177.4(4) . . . . ?
C60 C61 C62 C57 -0.7(7) . . . . ?
C51 P2 C63 C64 89.6(4) . . . . ?
C57 P2 C63 C64 -17.0(4) . . . . ?
C51 P2 C63 C67 -89.8(4) . . . . ?
C57 P2 C63 C67 163.6(3) . . . . ?
C65 N4 C64 C63 0.2(6) . . . . ?
Zn2 N4 C64 C63 173.0(3) . . . . ?
C67 C63 C64 N4 -0.3(6) . . . . ?
P2 C63 C64 N4 -179.7(3) . . . . ?
C64 N4 C65 C66 0.0(6) . . . . ?
Zn2 N4 C65 C66 -172.5(3) . . . . ?
N4 C65 C66 C67 0.0(7) . . . . ?
C65 C66 C67 C63 -0.1(7) . . . . ?
C64 C63 C67 C66 0.3(6) . . . . ?
P2 C63 C67 C66 179.8(4) . . . . ?
C70 C68 C69 N6 -179.5(3) 2_655 . . . ?
C70 C68 C69 C70 0.7(6) 2_655 . . . ?
C86 N6 C69 C68 6.4(5) . . . . ?
Zn2 N6 C69 C68 -170.0(3) . . . . ?
C86 N6 C69 C70 -173.8(3) . . . . ?
Zn2 N6 C69 C70 9.9(4) . . . . ?
C71 N5 C70 C68 2.5(6) . . . 2_655 ?
Zn2 N5 C70 C68 171.0(3) . . . 2_655 ?
C71 N5 C70 C69 -177.4(3) . . . . ?
Zn2 N5 C70 C69 -8.9(4) . . . . ?
C68 C69 C70 C68 -0.6(6) . . . 2_655 ?
N6 C69 C70 C68 179.5(3) . . . 2_655 ?
C68 C69 C70 N5 179.3(3) . . . . ?
N6 C69 C70 N5 -0.6(5) . . . . ?
C70 N5 C71 C72 -178.6(3) . . . . ?
Zn2 N5 C71 C72 14.0(5) . . . . ?
N5 C71 C72 C73 6.0(6) . . . . ?
N5 C71 C72 C85 -177.7(4) . . . . ?
Zn2 O3 C73 C72 -23.2(5) . . . . ?
Zn2 O3 C73 C74 158.8(3) . . . . ?
C85 C72 C73 O3 -178.8(3) . . . . ?
C71 C72 C73 O3 -2.7(6) . . . . ?
C85 C72 C73 C74 -0.8(5) . . . . ?
C71 C72 C73 C74 175.3(3) . . . . ?
O3 C73 C74 C79 178.8(3) . . . . ?
C72 C73 C74 C79 0.7(5) . . . . ?
O3 C73 C74 C75 -1.0(5) . . . . ?
C72 C73 C74 C75 -179.0(3) . . . . ?
C79 C74 C75 C76 -118.4(4) . . . . ?
C73 C74 C75 C76 61.3(4) . . . . ?
C79 C74 C75 C78 120.5(4) . . . . ?
C73 C74 C75 C78 -59.8(5) . . . . ?
C79 C74 C75 C77 0.7(5) . . . . ?
C73 C74 C75 C77 -179.6(3) . . . . ?
C73 C74 C79 C80 -0.1(6) . . . . ?
C75 C74 C79 C80 179.7(3) . . . . ?
C74 C79 C80 C85 -0.5(6) . . . . ?
C74 C79 C80 C81 179.4(4) . . . . ?
C85 C80 C81 C84 -1.0(6) . . . . ?
C79 C80 C81 C84 179.1(4) . . . . ?
C85 C80 C81 C82 -122.8(4) . . . . ?
C79 C80 C81 C82 57.3(5) . . . . ?
C85 C80 C81 C83 119.0(4) . . . . ?
C79 C80 C81 C83 -60.9(5) . . . . ?
C79 C80 C85 C72 0.3(5) . . . . ?
C81 C80 C85 C72 -179.5(4) . . . . ?
C73 C72 C85 C80 0.3(6) . . . . ?
C71 C72 C85 C80 -176.2(3) . . . . ?
C69 N6 C86 C87 -178.5(3) . . . . ?
Zn2 N6 C86 C87 -2.6(5) . . . . ?
N6 C86 C87 C100 174.5(4) . . . . ?
N6 C86 C87 C88 -6.2(6) . . . . ?
Zn2 O4 C88 C89 -164.8(3) . . . . ?
Zn2 O4 C88 C87 16.6(5) . . . . ?
C100 C87 C88 O4 178.7(4) . . . . ?
C86 C87 C88 O4 -0.5(6) . . . . ?
C100 C87 C88 C89 0.0(5) . . . . ?
C86 C87 C88 C89 -179.2(4) . . . . ?
O4 C88 C89 C94 179.7(4) . . . . ?
C87 C88 C89 C94 -1.6(5) . . . . ?
O4 C88 C89 C90 0.4(5) . . . . ?
C87 C88 C89 C90 179.1(3) . . . . ?
C94 C89 C90 C92 2.1(6) . . . . ?
C88 C89 C90 C92 -178.6(4) . . . . ?
C94 C89 C90 C93 -117.7(4) . . . . ?
C88 C89 C90 C93 61.5(5) . . . . ?
C94 C89 C90 C91 121.0(4) . . . . ?
C88 C89 C90 C91 -59.7(5) . . . . ?
C88 C89 C94 C95 1.4(6) . . . . ?
C90 C89 C94 C95 -179.3(4) . . . . ?
C89 C94 C95 C100 0.4(7) . . . . ?
C89 C94 C95 C96 -177.6(4) . . . . ?
C100 C95 C96 C99A -98.0(7) . . . . ?
C94 C95 C96 C99A 80.0(7) . . . . ?
C100 C95 C96 C97 119.5(6) . . . . ?
C94 C95 C96 C97 -62.5(7) . . . . ?
C100 C95 C96 C98A 28.8(8) . . . . ?
C94 C95 C96 C98A -153.3(7) . . . . ?
C100 C95 C96 C98 -7.1(7) . . . . ?
C94 C95 C96 C98 170.9(5) . . . . ?
C100 C95 C96 C97A 141.6(6) . . . . ?
C94 C95 C96 C97A -40.4(7) . . . . ?
C100 C95 C96 C99 -121.7(5) . . . . ?
C94 C95 C96 C99 56.2(6) . . . . ?
C94 C95 C100 C87 -2.1(6) . . . . ?
C96 C95 C100 C87 175.9(4) . . . . ?
C86 C87 C100 C95 -178.8(4) . . . . ?
C88 C87 C100 C95 1.9(6) . . . . ?

loop_
_platon_squeeze_void_nr
_platon_squeeze_void_average_x
_platon_squeeze_void_average_y
_platon_squeeze_void_average_z
_platon_squeeze_void_volume
_platon_squeeze_void_count_electrons
1 -0.056 0.500 0.000 1020.7 169.2
2 0.446 0.677 0.454 7.7 0.4
3 0.553 0.323 0.546 7.7 0.3
